data_7133229
loop_
_publ_author_name
'O'Reilly, Andrea'
'Haynes, Matthew D.'
'Turner, Zo&#xeb; R'
'McMullin, Claire L.'
'Harder, Sjoerd'
'O'Hare, Dermot'
'Fulton, J. Robin'
'Coles, Martyn P.'

_publ_section_title
;
 Mixing and matching <i>N</i>,<i>N</i>- and <i>N</i>,<i>O</i>-chelates in
 anionic Mg(I) compounds: synthesis and reactivity with
 RN&#xe001;C&#xe001;NR and CO.
;
_journal_issue 56
_journal_name_full 'Chemical communications (Cambridge, England)'
_journal_page_first 7204
_journal_page_last 7207
_journal_paper_doi 10.1039/d4cc02594f
_journal_volume 60
_journal_year 2024
_chemical_formula_moiety 'C126 H212 K4 Mg4 N12 O4 Si8, 2(C6 H6)'
_chemical_formula_sum 'C138 H224 K4 Mg4 N12 O4 Si8'
_chemical_formula_weight 2593.64
_space_group_IT_number 2
_space_group_name_Hall '-P 1'
_space_group_name_H-M_alt 'P -1'
_symmetry_cell_setting triclinic
_symmetry_Int_Tables_number 2
_symmetry_space_group_name_Hall '-P 1'
_symmetry_space_group_name_H-M 'P -1'
_atom_sites_solution_hydrogens geom
_atom_sites_solution_primary dual
_atom_sites_solution_secondary dual
_audit_conform_dict_location ftp://ftp.iucr.org/pub/cif_core.dic
_audit_conform_dict_name cif_core.dic
_audit_conform_dict_version 2.4.5
_audit_creation_date 2024-05-20T14:51:37-00:00
_audit_creation_method 'WinGX routine CIF_UPDATE'
_audit_update_record
;
2024-06-14 deposited with the CCDC.	2024-06-16 downloaded from the CCDC.
;
_cell_angle_alpha 81.3508(13)
_cell_angle_beta 89.9089(12)
_cell_angle_gamma 88.1901(13)
_cell_formula_units_Z 2
_cell_length_a 16.3939(2)
_cell_length_b 21.2191(3)
_cell_length_c 21.8811(3)
_cell_measurement_reflns_used 33807
_cell_measurement_temperature 149.99(10)
_cell_measurement_theta_max 72.255
_cell_measurement_theta_min 4.307
_cell_measurement_wavelength 1.54184
_cell_volume 7521.29(18)
_computing_cell_refinement 'CrysAlisPro 1.171.40.53 (Rigaku OD, 2019)'
_computing_data_collection 'CrysAlisPro 1.171.40.53 (Rigaku OD, 2019)'
_computing_data_reduction 'CrysAlisPro 1.171.40.53 (Rigaku OD, 2019)'
_computing_molecular_graphics 'Ortep for Windows (Farrugia, 2012)'
_computing_publication_material 'WinGX publication routines (Farrugia, 2012)'
_computing_structure_refinement 'SHELXL-2019/2 (Sheldrick, 2019)'
_computing_structure_solution 'SHELXT-2018/2 (Sheldrick, 2015)'
_diffrn_ambient_environment N~2~
_diffrn_ambient_temperature 149.99(10)
_diffrn_detector 'CCD plate'
_diffrn_detector_area_resol_mean 8.0856
_diffrn_detector_type EosS2
_diffrn_measured_fraction_theta_full 0.9812
_diffrn_measured_fraction_theta_max 0.9916
_diffrn_measurement_device 'four-circle diffractometer'
_diffrn_measurement_device_type 'SuperNova, Dual, Cu at home/near, EosS2'
_diffrn_measurement_method '\w scans'
_diffrn_orient_matrix_type 'CrysAlisPro convention (1999,Acta A55,543-557)'
_diffrn_orient_matrix_UB_11 0.0295574
_diffrn_orient_matrix_UB_12 -0.0019085
_diffrn_orient_matrix_UB_13 0.06707
_diffrn_orient_matrix_UB_21 -0.0565197
_diffrn_orient_matrix_UB_22 -0.0556747
_diffrn_orient_matrix_UB_23 0.0212823
_diffrn_orient_matrix_UB_31 0.0690757
_diffrn_orient_matrix_UB_32 -0.0479087
_diffrn_orient_matrix_UB_33 -0.010975
_diffrn_radiation_monochromator mirror
_diffrn_radiation_probe x-ray
_diffrn_radiation_type 'Cu K\a'
_diffrn_radiation_wavelength 1.54184
_diffrn_reflns_av_R_equivalents 0.051
_diffrn_reflns_av_unetI/netI 0.0789
_diffrn_reflns_Laue_measured_fraction_full 0.999
_diffrn_reflns_Laue_measured_fraction_max 0.992
_diffrn_reflns_limit_h_max 20
_diffrn_reflns_limit_h_min -20
_diffrn_reflns_limit_k_max 26
_diffrn_reflns_limit_k_min -26
_diffrn_reflns_limit_l_max 27
_diffrn_reflns_limit_l_min -27
_diffrn_reflns_number 112918
_diffrn_reflns_point_group_measured_fraction_full 0.999
_diffrn_reflns_point_group_measured_fraction_max 0.992
_diffrn_reflns_theta_full 73.1113
_diffrn_reflns_theta_max 72.5368
_diffrn_reflns_theta_min 3.3701
_diffrn_source 'micro-focus sealed X-ray tube'
_diffrn_source_type 'SuperNova (Cu) X-ray Source'
_diffrn_standards_number 0
_exptl_absorpt_coefficient_mu 2.225
_exptl_absorpt_correction_T_max 1
_exptl_absorpt_correction_T_min 0.683
_exptl_absorpt_correction_type gaussian
_exptl_absorpt_process_details
;
        CrysAlisPro 1.171.40.53 (Rigaku Oxford Diffraction, 2019)
        Numerical absorption correction based on gaussian integration over
                        a multifaceted crystal model
        Empirical absorption correction using spherical harmonics,
 implemented in SCALE3 ABSPACK scaling algorithm.
;
_exptl_crystal_colour colourless
_exptl_crystal_density_diffrn 1.145
_exptl_crystal_density_method 'not measured'
_exptl_crystal_description block
_exptl_crystal_F_000 2808
_exptl_crystal_size_max 0.207
_exptl_crystal_size_mid 0.151
_exptl_crystal_size_min 0.104
_refine_diff_density_max 1.024
_refine_diff_density_min -0.464
_refine_diff_density_rms 0.065
_refine_ls_extinction_method none
_refine_ls_goodness_of_fit_ref 1.027
_refine_ls_hydrogen_treatment constr
_refine_ls_matrix_type full
_refine_ls_number_constraints 0
_refine_ls_number_parameters 1633
_refine_ls_number_reflns 29606
_refine_ls_number_restraints 19
_refine_ls_restrained_S_all 1.028
_refine_ls_R_factor_all 0.0671
_refine_ls_R_factor_gt 0.0545
_refine_ls_shift/su_max 0.003
_refine_ls_shift/su_mean 0
_refine_ls_structure_factor_coef Fsqd
_refine_ls_weighting_details 'w=1/[\s^2^(Fo^2^)+(0.0817P)^2^+2.9970P] where P=(Fo^2^+2Fc^2^)/3'
_refine_ls_weighting_scheme calc
_refine_ls_wR_factor_gt 0.139
_refine_ls_wR_factor_ref 0.1483
_reflns_Friedel_coverage 0
_reflns_number_gt 24240
_reflns_number_total 29606
_reflns_threshold_expression 'I > 2\s(I)'
_cod_data_source_file d4cc02594f2.cif
_cod_data_source_block shelx_CCDC3
_cod_depositor_comments 'Adding full bibliography for 7133226--7133229.cif.'
_cod_original_cell_volume 7521.29(19)
_cod_database_code 7133229
_shelx_shelxl_version_number 2019/3

loop_
_symmetry_equiv_pos_as_xyz
'x, y, z'
'-x, -y, -z'

loop_
_atom_site_label
_atom_site_type_symbol
_atom_site_fract_x
_atom_site_fract_y
_atom_site_fract_z
_atom_site_U_iso_or_equiv
_atom_site_adp_type
_atom_site_occupancy
_atom_site_site_symmetry_order
_atom_site_calc_flag
_atom_site_refinement_flags_posn
_atom_site_refinement_flags_adp
_atom_site_refinement_flags_occupancy
_atom_site_disorder_assembly
_atom_site_disorder_group
K1 K -0.05263(4) 0.86127(4) 0.81313(3) 0.05627(18) Uani 1 1 d . . . . .
K2 K 0.17381(3) 0.60174(3) 0.83488(3) 0.03652(12) Uani 1 1 d . . . . .
K3 K 0.47629(3) 0.14555(3) 0.68654(3) 0.04707(15) Uani 1 1 d . . . . .
K4 K 0.68164(3) 0.39516(3) 0.66720(3) 0.03634(12) Uani 1 1 d . . . . .
Si1 Si -0.30162(3) 0.68592(3) 0.79628(3) 0.02547(12) Uani 1 1 d . . . . .
Si2 Si -0.22436(3) 0.58170(3) 0.72475(3) 0.02497(12) Uani 1 1 d . . . . .
Si3 Si 0.23191(4) 0.77203(3) 0.98731(3) 0.03488(15) Uani 1 1 d . . . . .
Si4 Si 0.13594(4) 0.87984(3) 0.90339(3) 0.02689(12) Uani 1 1 d . . . . .
Si5 Si 0.28228(3) 0.41851(3) 0.77520(3) 0.02453(12) Uani 1 1 d . . . . .
Si6 Si 0.21339(3) 0.31301(3) 0.70482(3) 0.02639(12) Uani 1 1 d . . . . .
Si7 Si 0.75473(4) 0.22902(3) 0.51132(3) 0.03709(16) Uani 1 1 d . . . . .
Si8 Si 0.66361(3) 0.11977(3) 0.59024(3) 0.02440(12) Uani 1 1 d . . . . .
Mg1 Mg -0.12148(4) 0.67262(3) 0.77665(3) 0.02312(14) Uani 1 1 d . . . . .
Mg2 Mg 0.09851(4) 0.74315(3) 0.88298(3) 0.02260(14) Uani 1 1 d . . . . .
Mg3 Mg 0.39192(4) 0.32636(3) 0.72491(3) 0.02327(14) Uani 1 1 d . . . . .
Mg4 Mg 0.61713(4) 0.25550(3) 0.61553(3) 0.02188(13) Uani 1 1 d . . . . .
O1 O -0.26243(10) 0.61752(8) 0.78045(8) 0.0307(3) Uani 1 1 d . . . . .
O2 O 0.07565(9) 0.83287(7) 0.87611(7) 0.0281(3) Uani 1 1 d . . . . .
O3 O 0.24763(10) 0.38133(8) 0.72042(8) 0.0320(3) Uani 1 1 d . . . . .
O4 O 0.59965(9) 0.16626(7) 0.61861(7) 0.0264(3) Uani 1 1 d . . . . .
N1 N -0.21914(11) 0.73330(9) 0.78766(9) 0.0268(4) Uani 1 1 d . . . . .
N2 N -0.12573(11) 0.60236(9) 0.72254(8) 0.0251(3) Uani 1 1 d . . . . .
N3 N 0.06540(11) 0.70761(9) 0.79854(9) 0.0271(4) Uani 1 1 d . . . . .
N4 N -0.00388(11) 0.68814(9) 0.88705(9) 0.0258(4) Uani 1 1 d . . . . .
N5 N 0.20450(11) 0.72577(9) 0.93322(9) 0.0255(4) Uani 1 1 d . . . . .
N6 N 0.17615(12) 0.84489(9) 0.97527(9) 0.0281(4) Uani 1 1 d . . . . .
N7 N 0.38283(11) 0.39749(9) 0.77770(8) 0.0242(3) Uani 1 1 d . . . . .
N8 N 0.29922(11) 0.26517(9) 0.71552(9) 0.0273(4) Uani 1 1 d . . . . .
N9 N 0.50995(10) 0.30996(9) 0.61407(8) 0.0246(3) Uani 1 1 d . . . . .
N10 N 0.58099(11) 0.28758(9) 0.70208(8) 0.0266(4) Uani 1 1 d . . . . .
N11 N 0.72212(10) 0.27396(9) 0.56608(9) 0.0250(3) Uani 1 1 d . . . . .
N12 N 0.70344(11) 0.15696(9) 0.52006(8) 0.0252(3) Uani 1 1 d . . . . .
C1 C -0.22179(13) 0.79969(11) 0.77872(11) 0.0279(4) Uani 1 1 d . . . . .
C2 C -0.20395(17) 0.83502(12) 0.71980(12) 0.0366(5) Uani 1 1 d D . . . .
C3 C -0.20391(19) 0.90127(13) 0.71108(14) 0.0445(6) Uani 1 1 d . . . . .
H3 H -0.191237 0.923556 0.671407 0.053 Uiso 1 1 calc R U . . .
C4 C -0.2218(2) 0.93549(12) 0.75843(15) 0.0469(7) Uani 1 1 d . . . . .
H4 H -0.221008 0.980752 0.751848 0.056 Uiso 1 1 calc R U . . .
C5 C -0.24082(18) 0.90231(13) 0.81591(14) 0.0427(6) Uani 1 1 d . . . . .
H5 H -0.254249 0.925536 0.848623 0.051 Uiso 1 1 calc R U . . .
C6 C -0.24088(14) 0.83591(12) 0.82713(12) 0.0330(5) Uani 1 1 d . . . . .
C10 C -0.26348(17) 0.80542(13) 0.89166(13) 0.0404(6) Uani 1 1 d . . . . .
H10 H -0.258244 0.75813 0.893187 0.049 Uiso 1 1 calc R U . . .
C11 C -0.3525(2) 0.82188(17) 0.9064(2) 0.0650(10) Uani 1 1 d . . . . .
H11C H -0.367308 0.79802 0.946502 0.097 Uiso 1 1 calc R U . . .
H11B H -0.38822 0.810426 0.874191 0.097 Uiso 1 1 calc R U . . .
H11A H -0.358664 0.867725 0.907799 0.097 Uiso 1 1 calc R U . . .
C12 C -0.2052(2) 0.82398(16) 0.94041(14) 0.0557(8) Uani 1 1 d . . . . .
H12C H -0.219637 0.801622 0.9813 0.084 Uiso 1 1 calc R U . . .
H12B H -0.20974 0.870131 0.940487 0.084 Uiso 1 1 calc R U . . .
H12A H -0.149004 0.812029 0.930551 0.084 Uiso 1 1 calc R U . . .
C13 C -0.38688(15) 0.71719(14) 0.74347(13) 0.0398(6) Uani 1 1 d . . . . .
H13C H -0.404018 0.759861 0.751449 0.06 Uiso 1 1 calc R U . . .
H13B H -0.432921 0.688665 0.750576 0.06 Uiso 1 1 calc R U . . .
H13A H -0.368726 0.719564 0.700519 0.06 Uiso 1 1 calc R U . . .
C14 C -0.34630(17) 0.66183(13) 0.87462(12) 0.0389(5) Uani 1 1 d . . . . .
H14C H -0.373073 0.699035 0.888627 0.058 Uiso 1 1 calc R U . . .
H14B H -0.302803 0.644862 0.903748 0.058 Uiso 1 1 calc R U . . .
H14A H -0.386447 0.628949 0.872575 0.058 Uiso 1 1 calc R U . . .
C15 C -0.28786(16) 0.60792(15) 0.65385(13) 0.0425(6) Uani 1 1 d . . . . .
H15C H -0.276089 0.579603 0.623232 0.064 Uiso 1 1 calc R U . . .
H15B H -0.274899 0.651734 0.636424 0.064 Uiso 1 1 calc R U . . .
H15A H -0.345819 0.606144 0.664794 0.064 Uiso 1 1 calc R U . . .
C16 C -0.24150(14) 0.49426(11) 0.74664(13) 0.0346(5) Uani 1 1 d . . . . .
H16C H -0.208216 0.470266 0.720242 0.052 Uiso 1 1 calc R U . . .
H16B H -0.299286 0.485965 0.741128 0.052 Uiso 1 1 calc R U . . .
H16A H -0.225943 0.480859 0.78998 0.052 Uiso 1 1 calc R U . . .
C17 C -0.06300(13) 0.56996(11) 0.69396(10) 0.0264(4) Uani 1 1 d . . . . .
C18 C -0.02041(13) 0.51604(11) 0.72672(11) 0.0296(4) Uani 1 1 d . . . . .
C19 C 0.04408(15) 0.48651(13) 0.69884(13) 0.0370(5) Uani 1 1 d . . . . .
H19 H 0.072479 0.450872 0.72163 0.044 Uiso 1 1 calc R U . . .
C20 C 0.06748(17) 0.50816(14) 0.63861(15) 0.0437(6) Uani 1 1 d . . . . .
H20 H 0.111938 0.488061 0.620393 0.052 Uiso 1 1 calc R U . . .
C21 C 0.02528(17) 0.55916(13) 0.60570(12) 0.0394(6) Uani 1 1 d . . . . .
H21 H 0.040523 0.573585 0.564165 0.047 Uiso 1 1 calc R U . . .
C22 C -0.03962(14) 0.59051(11) 0.63169(11) 0.0308(5) Uani 1 1 d . . . . .
C23 C -0.04153(13) 0.48951(11) 0.79323(11) 0.0293(4) Uani 1 1 d . . . . .
H23 H -0.096225 0.507937 0.802577 0.035 Uiso 1 1 calc R U . . .
C24 C -0.04694(17) 0.41677(12) 0.80380(14) 0.0405(6) Uani 1 1 d . . . . .
H24C H -0.066488 0.402515 0.845796 0.061 Uiso 1 1 calc R U . . .
H24B H 0.007179 0.39739 0.79854 0.061 Uiso 1 1 calc R U . . .
H24A H -0.084973 0.403866 0.773811 0.061 Uiso 1 1 calc R U . . .
C25 C 0.02037(15) 0.51023(13) 0.83795(12) 0.0365(5) Uani 1 1 d . . . . .
H25C H 0.004819 0.494027 0.88055 0.055 Uiso 1 1 calc R U . . .
H25B H 0.021191 0.556906 0.832403 0.055 Uiso 1 1 calc R U . . .
H25A H 0.074729 0.493038 0.829543 0.055 Uiso 1 1 calc R U . . .
C26 C -0.08433(17) 0.64463(12) 0.59074(11) 0.0377(5) Uani 1 1 d . . . . .
H26 H -0.122677 0.666242 0.617154 0.045 Uiso 1 1 calc R U . . .
C27 C -0.1345(2) 0.61891(18) 0.54143(14) 0.0561(8) Uani 1 1 d . . . . .
H27C H -0.16827 0.653661 0.518781 0.084 Uiso 1 1 calc R U . . .
H27B H -0.169753 0.585436 0.561366 0.084 Uiso 1 1 calc R U . . .
H27A H -0.097663 0.601194 0.512594 0.084 Uiso 1 1 calc R U . . .
C28 C -0.0260(2) 0.69424(15) 0.55926(16) 0.0560(8) Uani 1 1 d . . . . .
H28C H -0.05732 0.728704 0.533992 0.084 Uiso 1 1 calc R U . . .
H28B H 0.011924 0.674022 0.532839 0.084 Uiso 1 1 calc R U . . .
H28A H 0.004922 0.711762 0.590782 0.084 Uiso 1 1 calc R U . . .
C29 C -0.00749(13) 0.69208(10) 0.82524(10) 0.0246(4) Uani 1 1 d . . . . .
C30 C 0.06779(14) 0.71881(12) 0.73097(11) 0.0320(5) Uani 1 1 d . . . . .
H30 H 0.010875 0.715303 0.715747 0.038 Uiso 1 1 calc R U . . .
C31 C 0.12130(16) 0.66926(13) 0.70439(12) 0.0372(5) Uani 1 1 d . . . . .
H31C H 0.118824 0.677638 0.659142 0.056 Uiso 1 1 calc R U . . .
H31B H 0.101533 0.626518 0.718954 0.056 Uiso 1 1 calc R U . . .
H31A H 0.177831 0.671866 0.718047 0.056 Uiso 1 1 calc R U . . .
C32 C 0.09554(19) 0.78607(14) 0.70630(14) 0.0451(6) Uani 1 1 d . . . . .
H32C H 0.093198 0.792924 0.661025 0.068 Uiso 1 1 calc R U . . .
H32B H 0.151663 0.790825 0.719844 0.068 Uiso 1 1 calc R U . . .
H32A H 0.059503 0.81753 0.722231 0.068 Uiso 1 1 calc R U . . .
C33 C -0.07944(13) 0.67569(11) 0.92259(10) 0.0284(4) Uani 1 1 d . . . . .
H33 H -0.123268 0.706083 0.903319 0.034 Uiso 1 1 calc R U . . .
C34 C -0.10874(15) 0.60784(12) 0.92443(12) 0.0346(5) Uani 1 1 d . . . . .
H34C H -0.158583 0.602466 0.949199 0.052 Uiso 1 1 calc R U . . .
H34B H -0.066298 0.577377 0.942984 0.052 Uiso 1 1 calc R U . . .
H34A H -0.120146 0.60013 0.882271 0.052 Uiso 1 1 calc R U . . .
C35 C -0.06464(16) 0.68886(14) 0.98831(12) 0.0385(5) Uani 1 1 d . . . . .
H35C H -0.114911 0.682127 1.012381 0.058 Uiso 1 1 calc R U . . .
H35B H -0.048294 0.733066 0.987027 0.058 Uiso 1 1 calc R U . . .
H35A H -0.021226 0.659846 1.007699 0.058 Uiso 1 1 calc R U . . .
C36 C 0.25586(13) 0.67234(11) 0.92603(10) 0.0260(4) Uani 1 1 d . . . . .
C37 C 0.24376(14) 0.61083(11) 0.96042(11) 0.0298(4) Uani 1 1 d . . . . .
C38 C 0.29196(16) 0.55822(12) 0.94843(12) 0.0359(5) Uani 1 1 d . . . . .
H38 H 0.282878 0.51753 0.971697 0.043 Uiso 1 1 calc R U . . .
C39 C 0.35231(16) 0.56375(13) 0.90379(14) 0.0405(6) Uani 1 1 d . . . . .
H39 H 0.383551 0.527437 0.895768 0.049 Uiso 1 1 calc R U . . .
C40 C 0.36592(15) 0.62349(13) 0.87120(13) 0.0387(5) Uani 1 1 d . . . . .
H40 H 0.40771 0.62796 0.84087 0.046 Uiso 1 1 calc R U . . .
C41 C 0.32015(14) 0.67742(11) 0.88149(12) 0.0319(5) Uani 1 1 d . . . . .
C42 C 0.17731(15) 0.59824(12) 1.00886(11) 0.0331(5) Uani 1 1 d . . . . .
H42 H 0.153693 0.640294 1.016714 0.04 Uiso 1 1 calc R U . . .
C43 C 0.10864(16) 0.56074(13) 0.98492(14) 0.0407(6) Uani 1 1 d . . . . .
H43C H 0.06665 0.552507 1.016802 0.061 Uiso 1 1 calc R U . . .
H43B H 0.13101 0.520109 0.975037 0.061 Uiso 1 1 calc R U . . .
H43A H 0.084438 0.585672 0.947651 0.061 Uiso 1 1 calc R U . . .
C44 C 0.21109(19) 0.56245(15) 1.07019(13) 0.0463(6) Uani 1 1 d . . . . .
H44C H 0.168181 0.559799 1.101622 0.069 Uiso 1 1 calc R U . . .
H44B H 0.257171 0.58535 1.083644 0.069 Uiso 1 1 calc R U . . .
H44A H 0.229504 0.519336 1.064481 0.069 Uiso 1 1 calc R U . . .
C45 C 0.34001(16) 0.74080(13) 0.84376(15) 0.0438(6) Uani 1 1 d . . . . .
H45 H 0.311779 0.775108 0.863366 0.053 Uiso 1 1 calc R U . . .
C46 C 0.3069(3) 0.74497(18) 0.77853(17) 0.0655(10) Uani 1 1 d . . . . .
H46C H 0.319776 0.786372 0.754769 0.098 Uiso 1 1 calc R U . . .
H46B H 0.247605 0.740495 0.779984 0.098 Uiso 1 1 calc R U . . .
H46A H 0.331999 0.710744 0.758689 0.098 Uiso 1 1 calc R U . . .
C47 C 0.4320(2) 0.75240(18) 0.8441(3) 0.0788(14) Uani 1 1 d . . . . .
H47C H 0.442323 0.795112 0.822121 0.118 Uiso 1 1 calc R U . . .
H47B H 0.46108 0.72042 0.823623 0.118 Uiso 1 1 calc R U . . .
H47A H 0.4512 0.74908 0.886925 0.118 Uiso 1 1 calc R U . . .
C48 C 0.2160(3) 0.73430(16) 1.06947(15) 0.0734(13) Uani 1 1 d . . . . .
H48C H 0.226596 0.765353 1.097195 0.11 Uiso 1 1 calc R U . . .
H48B H 0.253439 0.697268 1.079393 0.11 Uiso 1 1 calc R U . . .
H48A H 0.15955 0.720557 1.074745 0.11 Uiso 1 1 calc R U . . .
C49 C 0.3444(2) 0.78454(19) 0.9844(2) 0.0770(14) Uani 1 1 d . . . . .
H49C H 0.362034 0.798857 1.022647 0.116 Uiso 1 1 calc R U . . .
H49B H 0.356905 0.816952 0.949038 0.116 Uiso 1 1 calc R U . . .
H49A H 0.373311 0.744361 0.979826 0.116 Uiso 1 1 calc R U . . .
C50 C 0.16941(15) 0.87950(11) 1.02702(11) 0.0318(5) Uani 1 1 d . . . . .
C51 C 0.22864(17) 0.92394(13) 1.03671(13) 0.0398(6) Uani 1 1 d . . . . .
C52 C 0.2210(2) 0.95708(17) 1.08716(17) 0.0574(9) Uani 1 1 d . . . . .
H52 H 0.26109 0.986697 1.09383 0.069 Uiso 1 1 calc R U . . .
C53 C 0.1563(3) 0.9475(2) 1.1273(2) 0.0742(12) Uani 1 1 d . . . . .
H53 H 0.152021 0.970356 1.161312 0.089 Uiso 1 1 calc R U . . .
C54 C 0.0978(2) 0.9046(2) 1.11805(18) 0.0667(11) Uani 1 1 d . . . . .
H54 H 0.053223 0.898481 1.145862 0.08 Uiso 1 1 calc R U . . .
C55 C 0.10285(18) 0.87005(14) 1.06848(14) 0.0429(6) Uani 1 1 d . . . . .
C56 C 0.30041(18) 0.93978(14) 0.99359(14) 0.0435(6) Uani 1 1 d . . . . .
H56 H 0.30131 0.909472 0.96272 0.052 Uiso 1 1 calc R U . . .
C57 C 0.2910(3) 1.00756(18) 0.95831(19) 0.0683(10) Uani 1 1 d . . . . .
H57C H 0.337841 1.016492 0.930815 0.102 Uiso 1 1 calc R U . . .
H57B H 0.288539 1.038097 0.987758 0.102 Uiso 1 1 calc R U . . .
H57A H 0.240673 1.011522 0.93376 0.102 Uiso 1 1 calc R U . . .
C58 C 0.3824(2) 0.9329(2) 1.02751(18) 0.0605(9) Uani 1 1 d . . . . .
H58C H 0.426783 0.932726 0.997432 0.091 Uiso 1 1 calc R U . . .
H58B H 0.384738 0.892786 1.056355 0.091 Uiso 1 1 calc R U . . .
H58A H 0.388388 0.968736 1.050474 0.091 Uiso 1 1 calc R U . . .
C59 C 0.03458(19) 0.82530(16) 1.06072(14) 0.0480(7) Uani 1 1 d . . . . .
H59 H 0.05124 0.799261 1.028041 0.058 Uiso 1 1 calc R U . . .
C60 C 0.0182(3) 0.7794(2) 1.12031(18) 0.0758(12) Uani 1 1 d . . . . .
H60C H -0.02259 0.748907 1.11216 0.114 Uiso 1 1 calc R U . . .
H60B H -0.002272 0.803708 1.152169 0.114 Uiso 1 1 calc R U . . .
H60A H 0.068966 0.756333 1.134678 0.114 Uiso 1 1 calc R U . . .
C61 C -0.0436(2) 0.8616(2) 1.0400(2) 0.0697(10) Uani 1 1 d . . . . .
H61C H -0.087355 0.83144 1.038373 0.105 Uiso 1 1 calc R U . . .
H61B H -0.035965 0.88615 0.99891 0.105 Uiso 1 1 calc R U . . .
H61A H -0.058262 0.890636 1.069389 0.105 Uiso 1 1 calc R U . . .
C62 C 0.07957(18) 0.95627(12) 0.91230(15) 0.0436(6) Uani 1 1 d . . . . .
H62C H 0.11665 0.984884 0.928891 0.065 Uiso 1 1 calc R U . . .
H62B H 0.033753 0.94713 0.940738 0.065 Uiso 1 1 calc R U . . .
H62A H 0.058861 0.976705 0.871916 0.065 Uiso 1 1 calc R U . . .
C63 C 0.22219(16) 0.89993(13) 0.84740(13) 0.0391(5) Uani 1 1 d . . . . .
H63C H 0.243728 0.941288 0.852875 0.059 Uiso 1 1 calc R U . . .
H63B H 0.201999 0.902019 0.804989 0.059 Uiso 1 1 calc R U . . .
H63A H 0.26566 0.86693 0.855244 0.059 Uiso 1 1 calc R U . . .
C70 C 0.44285(13) 0.42977(10) 0.80609(10) 0.0257(4) Uani 1 1 d . . . . .
C71 C 0.46787(14) 0.40942(11) 0.86821(11) 0.0301(5) Uani 1 1 d . . . . .
C72 C 0.53020(16) 0.44037(13) 0.89389(12) 0.0379(5) Uani 1 1 d . . . . .
H72 H 0.546368 0.426061 0.935465 0.046 Uiso 1 1 calc R U . . .
C73 C 0.56909(16) 0.49127(13) 0.86054(14) 0.0415(6) Uani 1 1 d . . . . .
H73 H 0.612392 0.511038 0.878447 0.05 Uiso 1 1 calc R U . . .
C74 C 0.54364(15) 0.51292(12) 0.80045(13) 0.0358(5) Uani 1 1 d . . . . .
H74 H 0.569113 0.548541 0.777539 0.043 Uiso 1 1 calc R U . . .
C75 C 0.48144(13) 0.48354(11) 0.77286(11) 0.0286(4) Uani 1 1 d . . . . .
C76 C 0.42674(16) 0.35539(12) 0.90933(11) 0.0350(5) Uani 1 1 d . . . . .
H76 H 0.389585 0.334239 0.883017 0.042 Uiso 1 1 calc R U . . .
C77 C 0.4882(2) 0.30522(14) 0.94055(16) 0.0543(8) Uani 1 1 d . . . . .
H77C H 0.458993 0.269832 0.963864 0.081 Uiso 1 1 calc R U . . .
H77B H 0.522805 0.324399 0.968789 0.081 Uiso 1 1 calc R U . . .
H77A H 0.522306 0.289228 0.909025 0.081 Uiso 1 1 calc R U . . .
C78 C 0.3753(2) 0.38156(17) 0.95897(14) 0.0538(7) Uani 1 1 d . . . . .
H78C H 0.343793 0.347132 0.98169 0.081 Uiso 1 1 calc R U . . .
H78B H 0.337816 0.415485 0.939274 0.081 Uiso 1 1 calc R U . . .
H78A H 0.411233 0.398782 0.987697 0.081 Uiso 1 1 calc R U . . .
C79 C 0.45836(13) 0.50995(11) 0.70636(11) 0.0286(4) Uani 1 1 d . . . . .
H79 H 0.405219 0.491471 0.697084 0.034 Uiso 1 1 calc R U . . .
C80 C 0.52220(15) 0.48930(13) 0.66139(12) 0.0364(5) Uani 1 1 d . . . . .
H80C H 0.506115 0.506506 0.618886 0.055 Uiso 1 1 calc R U . . .
H80B H 0.525843 0.442635 0.666103 0.055 Uiso 1 1 calc R U . . .
H80A H 0.575435 0.50558 0.670454 0.055 Uiso 1 1 calc R U . . .
C81 C 0.44703(17) 0.58286(12) 0.69545(13) 0.0400(5) Uani 1 1 d . . . . .
H81C H 0.426754 0.596947 0.653342 0.06 Uiso 1 1 calc R U . . .
H81B H 0.499487 0.602282 0.700807 0.06 Uiso 1 1 calc R U . . .
H81A H 0.407606 0.595913 0.72522 0.06 Uiso 1 1 calc R U . . .
C82 C 0.22077(17) 0.39410(15) 0.84638(13) 0.0439(6) Uani 1 1 d . . . . .
H82C H 0.230032 0.423374 0.876129 0.066 Uiso 1 1 calc R U . . .
H82B H 0.23733 0.350625 0.864844 0.066 Uiso 1 1 calc R U . . .
H82A H 0.16272 0.395512 0.835475 0.066 Uiso 1 1 calc R U . . .
C83 C 0.25854(14) 0.50561(11) 0.75160(12) 0.0331(5) Uani 1 1 d . . . . .
H83C H 0.290215 0.530202 0.777156 0.05 Uiso 1 1 calc R U . . .
H83B H 0.200165 0.514285 0.757244 0.05 Uiso 1 1 calc R U . . .
H83A H 0.272817 0.517966 0.708025 0.05 Uiso 1 1 calc R U . . .
C84 C 0.12778(15) 0.28342(14) 0.75627(14) 0.0407(6) Uani 1 1 d . . . . .
H84C H 0.114948 0.240191 0.749517 0.061 Uiso 1 1 calc R U . . .
H84B H 0.079607 0.311726 0.746849 0.061 Uiso 1 1 calc R U . . .
H84A H 0.143752 0.282762 0.799504 0.061 Uiso 1 1 calc R U . . .
C85 C 0.16871(16) 0.33687(13) 0.62621(13) 0.0396(5) Uani 1 1 d . . . . .
H85C H 0.142304 0.300293 0.61311 0.059 Uiso 1 1 calc R U . . .
H85B H 0.21208 0.35118 0.596986 0.059 Uiso 1 1 calc R U . . .
H85A H 0.128229 0.371693 0.627169 0.059 Uiso 1 1 calc R U . . .
C86 C 0.30487(13) 0.19867(11) 0.72381(11) 0.0273(4) Uani 1 1 d . . . . .
C87 C 0.28785(14) 0.16218(12) 0.67588(12) 0.0317(5) Uani 1 1 d . . . . .
C88 C 0.29778(17) 0.09599(13) 0.68651(14) 0.0397(5) Uani 1 1 d . . . . .
H88 H 0.285612 0.072507 0.654139 0.048 Uiso 1 1 calc R U . . .
C89 C 0.32478(17) 0.06339(12) 0.74267(14) 0.0414(6) Uani 1 1 d . . . . .
H89 H 0.331715 0.018262 0.748875 0.05 Uiso 1 1 calc R U . . .
C90 C 0.34144(18) 0.09810(13) 0.78959(13) 0.0403(6) Uani 1 1 d . . . . .
H90 H 0.359991 0.076088 0.828349 0.048 Uiso 1 1 calc R U . . .
C91 C 0.33191(16) 0.16426(12) 0.78189(12) 0.0349(5) Uani 1 1 d . . . . .
C92 C 0.25926(18) 0.19246(13) 0.61216(13) 0.0406(6) Uani 1 1 d . . . . .
H92 H 0.260916 0.239776 0.610322 0.049 Uiso 1 1 calc R U . . .
C93 C 0.3152(3) 0.17384(17) 0.56158(15) 0.0588(9) Uani 1 1 d . . . . .
H93C H 0.300536 0.199823 0.521997 0.088 Uiso 1 1 calc R U . . .
H93B H 0.308964 0.128649 0.558451 0.088 Uiso 1 1 calc R U . . .
H93A H 0.371978 0.181077 0.571785 0.088 Uiso 1 1 calc R U . . .
C94 C 0.1705(2) 0.17572(17) 0.6012(2) 0.0634(9) Uani 1 1 d . . . . .
H94C H 0.151318 0.199013 0.56148 0.095 Uiso 1 1 calc R U . . .
H94B H 0.136039 0.187716 0.63451 0.095 Uiso 1 1 calc R U . . .
H94A H 0.167506 0.12976 0.600627 0.095 Uiso 1 1 calc R U . . .
C98 C 0.50697(12) 0.30488(10) 0.67605(10) 0.0246(4) Uani 1 1 d . . . . .
C99 C 0.43332(13) 0.32362(11) 0.57934(11) 0.0288(4) Uani 1 1 d . . . . .
H99 H 0.391478 0.293688 0.598777 0.035 Uiso 1 1 calc R U . . .
C100 C 0.44786(17) 0.31089(14) 0.51324(12) 0.0402(6) Uani 1 1 d . . . . .
H10C H 0.396298 0.316641 0.490176 0.06 Uiso 1 1 calc R U . . .
H10B H 0.469111 0.267082 0.514048 0.06 Uiso 1 1 calc R U . . .
H10A H 0.48751 0.340789 0.49308 0.06 Uiso 1 1 calc R U . . .
C101 C 0.39986(15) 0.39192(12) 0.57773(12) 0.0350(5) Uani 1 1 d . . . . .
H10F H 0.349402 0.39789 0.553299 0.053 Uiso 1 1 calc R U . . .
H10E H 0.440273 0.421897 0.558898 0.053 Uiso 1 1 calc R U . . .
H10D H 0.388441 0.399756 0.619966 0.053 Uiso 1 1 calc R U . . .
C102 C 0.58466(14) 0.27584(12) 0.76971(11) 0.0327(5) Uani 1 1 d . . . . .
H102 H 0.527476 0.278446 0.785324 0.039 Uiso 1 1 calc R U . . .
C103 C 0.61937(19) 0.20896(14) 0.79355(14) 0.0459(6) Uani 1 1 d . . . . .
H10I H 0.623359 0.203287 0.83874 0.069 Uiso 1 1 calc R U . . .
H10H H 0.673732 0.203609 0.775992 0.069 Uiso 1 1 calc R U . . .
H10G H 0.583272 0.177119 0.781204 0.069 Uiso 1 1 calc R U . . .
C104 C 0.63321(17) 0.32573(14) 0.79634(12) 0.0392(5) Uani 1 1 d . . . . .
H10L H 0.632321 0.316693 0.841596 0.059 Uiso 1 1 calc R U . . .
H10K H 0.608697 0.368218 0.782621 0.059 Uiso 1 1 calc R U . . .
H10J H 0.689761 0.324296 0.781904 0.059 Uiso 1 1 calc R U . . .
C105 C 0.76921(12) 0.32712(10) 0.57392(10) 0.0252(4) Uani 1 1 d . . . . .
C106 C 0.83401(13) 0.32166(12) 0.61839(12) 0.0316(5) Uani 1 1 d . . . . .
C107 C 0.87538(15) 0.37514(13) 0.62928(13) 0.0390(5) Uani 1 1 d . . . . .
H107 H 0.91744 0.370299 0.6596 0.047 Uiso 1 1 calc R U . . .
C108 C 0.85701(16) 0.43517(13) 0.59722(13) 0.0397(5) Uani 1 1 d . . . . .
H108 H 0.885532 0.471278 0.605455 0.048 Uiso 1 1 calc R U . . .
C109 C 0.79626(16) 0.44132(12) 0.55299(12) 0.0361(5) Uani 1 1 d . . . . .
H109 H 0.78394 0.482237 0.530196 0.043 Uiso 1 1 calc R U . . .
C110 C 0.75210(13) 0.38911(11) 0.54058(11) 0.0284(4) Uani 1 1 d . . . . .
C112 C 0.8266(3) 0.2525(2) 0.72064(18) 0.0727(11) Uani 1 1 d . . . . .
H11D H 0.843601 0.211066 0.743923 0.109 Uiso 1 1 calc R U . A 1
H11E H 0.766901 0.256338 0.719491 0.109 Uiso 1 1 calc R U . A 1
H11F H 0.848344 0.286701 0.74077 0.109 Uiso 1 1 calc R U . A 1
C114 C 0.68458(15) 0.40215(12) 0.49228(11) 0.0331(5) Uani 1 1 d . . . . .
H114 H 0.664563 0.36027 0.483809 0.04 Uiso 1 1 calc R U . . .
C115 C 0.61291(16) 0.43914(13) 0.51668(13) 0.0408(6) Uani 1 1 d . . . . .
H11L H 0.571481 0.449509 0.484187 0.061 Uiso 1 1 calc R U . . .
H11K H 0.632404 0.478627 0.528915 0.061 Uiso 1 1 calc R U . . .
H11J H 0.589006 0.412942 0.552562 0.061 Uiso 1 1 calc R U . . .
C116 C 0.71562(19) 0.43900(15) 0.43135(13) 0.0455(6) Uani 1 1 d . . . . .
H11O H 0.672122 0.443143 0.400199 0.068 Uiso 1 1 calc R U . . .
H11N H 0.762774 0.415861 0.4169 0.068 Uiso 1 1 calc R U . . .
H11M H 0.731786 0.481508 0.438049 0.068 Uiso 1 1 calc R U . . .
C119 C 0.70035(14) 0.12599(10) 0.46568(10) 0.0283(4) Uani 1 1 d . . . . .
C120 C 0.63414(17) 0.13949(14) 0.42406(12) 0.0380(5) Uani 1 1 d . . . . .
C121 C 0.6339(2) 0.11118(18) 0.37054(15) 0.0538(8) Uani 1 1 d . . . . .
H121 H 0.589792 0.1205 0.342214 0.065 Uiso 1 1 calc R U . . .
C122 C 0.6960(2) 0.07009(18) 0.35775(16) 0.0610(9) Uani 1 1 d . . . . .
H122 H 0.695177 0.052007 0.3206 0.073 Uiso 1 1 calc R U . . .
C123 C 0.7591(2) 0.05541(14) 0.39899(15) 0.0488(7) Uani 1 1 d . . . . .
H123 H 0.801144 0.026106 0.390527 0.059 Uiso 1 1 calc R U . . .
C124 C 0.76299(16) 0.08255(12) 0.45310(12) 0.0350(5) Uani 1 1 d . . . . .
C125 C 0.56153(18) 0.18234(17) 0.43574(13) 0.0490(7) Uani 1 1 d . . . . .
H125 H 0.576388 0.206389 0.46986 0.059 Uiso 1 1 calc R U . . .
C126 C 0.4881(2) 0.1434(3) 0.4560(2) 0.0755(12) Uani 1 1 d . . . . .
H12F H 0.440311 0.171952 0.458018 0.113 Uiso 1 1 calc R U . . .
H12E H 0.49851 0.118574 0.496885 0.113 Uiso 1 1 calc R U . . .
H12D H 0.477733 0.11437 0.426202 0.113 Uiso 1 1 calc R U . . .
C127 C 0.5381(3) 0.2308(3) 0.37895(17) 0.0826(15) Uani 1 1 d . . . . .
H12I H 0.500214 0.263265 0.391168 0.124 Uiso 1 1 calc R U . . .
H12H H 0.511814 0.208907 0.348223 0.124 Uiso 1 1 calc R U . . .
H12G H 0.587271 0.251186 0.361067 0.124 Uiso 1 1 calc R U . . .
C128 C 0.83387(17) 0.06194(13) 0.49697(13) 0.0410(6) Uani 1 1 d . . . . .
H128 H 0.832422 0.089918 0.529899 0.049 Uiso 1 1 calc R U . . .
C129 C 0.8260(2) -0.00698(16) 0.52836(17) 0.0604(9) Uani 1 1 d . . . . .
H12J H 0.829354 -0.035595 0.49715 0.091 Uiso 1 1 calc R U . . .
H12K H 0.773303 -0.011561 0.549533 0.091 Uiso 1 1 calc R U . . .
H12L H 0.870225 -0.017974 0.55851 0.091 Uiso 1 1 calc R U . . .
C130 C 0.91711(19) 0.06928(17) 0.46445(16) 0.0546(8) Uani 1 1 d . . . . .
H13F H 0.960774 0.06385 0.495505 0.082 Uiso 1 1 calc R U . . .
H13E H 0.919421 0.111818 0.439932 0.082 Uiso 1 1 calc R U . . .
H13D H 0.924111 0.036846 0.437203 0.082 Uiso 1 1 calc R U . . .
C131 C 0.61404(18) 0.04387(12) 0.57794(13) 0.0401(6) Uani 1 1 d . . . . .
H13I H 0.64025 0.007727 0.604688 0.06 Uiso 1 1 calc R U . . .
H13H H 0.620143 0.037828 0.534619 0.06 Uiso 1 1 calc R U . . .
H13G H 0.555915 0.046532 0.5881 0.06 Uiso 1 1 calc R U . . .
C132 C 0.74898(16) 0.09727(13) 0.64749(12) 0.0396(5) Uani 1 1 d . . . . .
H13L H 0.781821 0.061852 0.635283 0.059 Uiso 1 1 calc R U . . .
H13K H 0.726113 0.084224 0.688689 0.059 Uiso 1 1 calc R U . . .
H13J H 0.783478 0.134023 0.648308 0.059 Uiso 1 1 calc R U . . .
C133 C 0.5728(2) 0.0070(2) 0.7544(2) 0.0722(11) Uani 1 1 d . . . . .
H133 H 0.610587 0.029081 0.726762 0.087 Uiso 1 1 calc R U . . .
C134 C 0.5640(2) 0.02141(17) 0.81275(19) 0.0598(8) Uani 1 1 d . . . . .
H134 H 0.594858 0.054279 0.825587 0.072 Uiso 1 1 calc R U . . .
C135 C 0.5103(2) -0.01187(17) 0.85307(16) 0.0552(7) Uani 1 1 d . . . . .
H135 H 0.504565 -0.002491 0.893998 0.066 Uiso 1 1 calc R U . . .
C136 C 0.4651(2) -0.05858(19) 0.83375(17) 0.0619(9) Uani 1 1 d . . . . .
H136 H 0.428489 -0.081767 0.861681 0.074 Uiso 1 1 calc R U . . .
C137 C 0.4720(3) -0.07196(19) 0.77556(18) 0.0743(12) Uani 1 1 d . . . . .
H137 H 0.439233 -0.103513 0.76232 0.089 Uiso 1 1 calc R U . . .
C138 C 0.5265(3) -0.0399(2) 0.7355(2) 0.0809(12) Uani 1 1 d . . . . .
H138 H 0.532336 -0.050005 0.694872 0.097 Uiso 1 1 calc R U . . .
C7 C -0.1826(9) 0.8020(3) 0.6635(2) 0.057(2) Uani 0.79(3) 1 d D . P B 1
H7 H -0.174668 0.755241 0.678156 0.068 Uiso 0.79(3) 1 calc R U P B 1
C8 C -0.1064(8) 0.8255(6) 0.6301(4) 0.073(2) Uani 0.79(3) 1 d D . P B 1
H8A H -0.112722 0.871393 0.615713 0.109 Uiso 0.79(3) 1 calc R U P B 1
H8B H -0.097353 0.803028 0.594544 0.109 Uiso 0.79(3) 1 calc R U P B 1
H8C H -0.059617 0.817297 0.658283 0.109 Uiso 0.79(3) 1 calc R U P B 1
C9 C -0.2533(9) 0.8113(7) 0.6178(3) 0.092(3) Uani 0.79(3) 1 d D . P B 1
H9A H -0.244201 0.783852 0.586059 0.139 Uiso 0.79(3) 1 calc R U P B 1
H9B H -0.256922 0.856016 0.598213 0.139 Uiso 0.79(3) 1 calc R U P B 1
H9C H -0.304237 0.800169 0.63966 0.139 Uiso 0.79(3) 1 calc R U P B 1
C7A C -0.2057(10) 0.8027(12) 0.6624(8) 0.028(5) Uiso 0.21(3) 1 d D . P B 2
H7A H -0.206634 0.755604 0.676122 0.033 Uiso 0.21(3) 1 calc R U P B 2
C8A C -0.1296(14) 0.8167(12) 0.6250(12) 0.043(6) Uiso 0.21(3) 1 d D . P B 2
H8A1 H -0.081767 0.800079 0.64985 0.064 Uiso 0.21(3) 1 calc R U P B 2
H8A2 H -0.125683 0.86292 0.613123 0.064 Uiso 0.21(3) 1 calc R U P B 2
H8A3 H -0.131743 0.796273 0.587813 0.064 Uiso 0.21(3) 1 calc R U P B 2
C9A C -0.2812(10) 0.8222(8) 0.6232(9) 0.032(5) Uiso 0.21(3) 1 d D . P B 2
H9A1 H -0.278772 0.867401 0.605468 0.048 Uiso 0.21(3) 1 calc R U P B 2
H9A2 H -0.330041 0.815584 0.648929 0.048 Uiso 0.21(3) 1 calc R U P B 2
H9A3 H -0.283562 0.796355 0.589732 0.048 Uiso 0.21(3) 1 calc R U P B 2
C117 C 0.7453(8) 0.2681(2) 0.4308(3) 0.069(3) Uani 0.822(19) 1 d . . P C 1
H11P H 0.781412 0.304391 0.423935 0.103 Uiso 0.822(19) 1 calc R U P C 1
H11Q H 0.68868 0.283235 0.422517 0.103 Uiso 0.822(19) 1 calc R U P C 1
H11R H 0.76061 0.237582 0.403036 0.103 Uiso 0.822(19) 1 calc R U P C 1
C118 C 0.8709(3) 0.2115(3) 0.5206(5) 0.069(3) Uani 0.822(19) 1 d . . P C 1
H11S H 0.898228 0.250704 0.525969 0.104 Uiso 0.822(19) 1 calc R U P C 1
H11T H 0.892131 0.195794 0.483568 0.104 Uiso 0.822(19) 1 calc R U P C 1
H11U H 0.881201 0.179089 0.55685 0.104 Uiso 0.822(19) 1 calc R U P C 1
C217 C 0.7073(11) 0.2745(10) 0.4262(10) 0.032(4) Uiso 0.178(19) 1 d . . P C 2
H21A H 0.731294 0.316446 0.415657 0.048 Uiso 0.178(19) 1 calc R U P C 2
H21B H 0.647865 0.279781 0.429288 0.048 Uiso 0.178(19) 1 calc R U P C 2
H21C H 0.720497 0.248488 0.393874 0.048 Uiso 0.178(19) 1 calc R U P C 2
C218 C 0.8559(13) 0.2288(11) 0.4941(9) 0.040(5) Uiso 0.178(19) 1 d . . P C 2
H21D H 0.884869 0.195883 0.52301 0.059 Uiso 0.178(19) 1 calc R U P C 2
H21E H 0.877701 0.270602 0.497519 0.059 Uiso 0.178(19) 1 calc R U P C 2
H21F H 0.863523 0.219752 0.451784 0.059 Uiso 0.178(19) 1 calc R U P C 2
C95 C 0.3547(6) 0.19700(18) 0.83730(17) 0.0398(15) Uani 0.763(19) 1 d . . P D 1
H95 H 0.371572 0.24118 0.820829 0.048 Uiso 0.763(19) 1 calc R U P D 1
C96 C 0.4246(5) 0.1640(4) 0.8782(2) 0.0532(15) Uani 0.763(19) 1 d . . P D 1
H96C H 0.438499 0.190468 0.909478 0.08 Uiso 0.763(19) 1 calc R U P D 1
H96B H 0.47247 0.158365 0.852445 0.08 Uiso 0.763(19) 1 calc R U P D 1
H96A H 0.407299 0.122313 0.898564 0.08 Uiso 0.763(19) 1 calc R U P D 1
C97 C 0.2797(6) 0.2025(4) 0.8774(2) 0.070(3) Uani 0.763(19) 1 d . . P D 1
H97C H 0.235535 0.225311 0.852285 0.105 Uiso 0.763(19) 1 calc R U P D 1
H97B H 0.293087 0.226036 0.911165 0.105 Uiso 0.763(19) 1 calc R U P D 1
H97A H 0.262259 0.159769 0.894668 0.105 Uiso 0.763(19) 1 calc R U P D 1
C97A C 0.2456(11) 0.1811(8) 0.8749(8) 0.044(4) Uiso 0.237(19) 1 d . . P D 2
H97F H 0.245078 0.134634 0.886275 0.066 Uiso 0.237(19) 1 calc R U P D 2
H97E H 0.197008 0.19585 0.850171 0.066 Uiso 0.237(19) 1 calc R U P D 2
H97D H 0.245622 0.201085 0.912482 0.066 Uiso 0.237(19) 1 calc R U P D 2
C95A C 0.3207(13) 0.1990(8) 0.8379(8) 0.041(5) Uiso 0.237(19) 1 d . . P D 2
H95A H 0.317967 0.245986 0.823307 0.049 Uiso 0.237(19) 1 calc R U P D 2
C96A C 0.3990(13) 0.1824(10) 0.8747(10) 0.051(5) Uiso 0.237(19) 1 d . . P D 2
H96F H 0.397135 0.202492 0.912146 0.076 Uiso 0.237(19) 1 calc R U P D 2
H96E H 0.445698 0.197957 0.849374 0.076 Uiso 0.237(19) 1 calc R U P D 2
H96D H 0.404747 0.136004 0.886105 0.076 Uiso 0.237(19) 1 calc R U P D 2
C111 C 0.85926(16) 0.25778(13) 0.65505(16) 0.0462(7) Uani 0.60(3) 1 d D U P E 1
H111 H 0.837973 0.222582 0.634493 0.055 Uiso 0.60(3) 1 calc R U P E 1
C113 C 0.9512(4) 0.2487(4) 0.6642(10) 0.066(3) Uani 0.60(3) 1 d D U P E 1
H11G H 0.963525 0.206655 0.688144 0.099 Uiso 0.60(3) 1 calc R U P E 1
H11H H 0.977914 0.251769 0.623819 0.099 Uiso 0.60(3) 1 calc R U P E 1
H11I H 0.971217 0.281886 0.686513 0.099 Uiso 0.60(3) 1 calc R U P E 1
C211 C 0.85926(16) 0.25778(13) 0.65505(16) 0.0462(7) Uani 0.40(3) 1 d D . P E 2
H211 H 0.828386 0.225918 0.635743 0.055 Uiso 0.40(3) 1 calc R U P E 2
C213 C 0.9540(6) 0.2423(6) 0.6409(6) 0.047(3) Uiso 0.40(3) 1 d D . P E 2
H21G H 0.970865 0.201018 0.664512 0.071 Uiso 0.40(3) 1 calc R U P E 2
H21H H 0.96086 0.240894 0.596664 0.071 Uiso 0.40(3) 1 calc R U P E 2
H21I H 0.987728 0.27574 0.653074 0.071 Uiso 0.40(3) 1 calc R U P E 2
C64 C 0.0113(3) 0.96770(18) 0.6882(2) 0.0642(18) Uani 0.627(9) 1 d G . P F 1
H64 H 0.00015 0.931072 0.669822 0.077 Uiso 0.627(9) 1 calc R U P F 1
C65 C -0.0474(2) 1.0167(2) 0.6868(3) 0.096(3) Uani 0.627(9) 1 d G . P F 1
H65 H -0.098595 1.013493 0.667395 0.116 Uiso 0.627(9) 1 calc R U P F 1
C66 C -0.0311(3) 1.0702(2) 0.7137(3) 0.102(4) Uani 0.627(9) 1 d G . P F 1
H66 H -0.071188 1.103712 0.712694 0.123 Uiso 0.627(9) 1 calc R U P F 1
C67 C 0.0438(3) 1.0749(2) 0.7420(3) 0.085(2) Uani 0.627(9) 1 d G . P F 1
H67 H 0.054964 1.111509 0.760422 0.102 Uiso 0.627(9) 1 calc R U P F 1
C68 C 0.1025(2) 1.0259(3) 0.7435(2) 0.068(2) Uani 0.627(9) 1 d G . P F 1
H68 H 0.153709 1.029088 0.76285 0.081 Uiso 0.627(9) 1 calc R U P F 1
C69 C 0.0862(2) 0.9723(2) 0.7166(2) 0.0611(19) Uani 0.627(9) 1 d G . P F 1
H69 H 0.126304 0.938869 0.71755 0.073 Uiso 0.627(9) 1 calc R U P F 1
C64A C 0.0551(5) 0.9782(3) 0.7021(3) 0.047(2) Uiso 0.373(9) 1 d G . P F 2
H64A H 0.065479 0.939125 0.686806 0.057 Uiso 0.373(9) 1 calc R U P F 2
C65A C -0.0240(4) 1.0038(3) 0.7020(3) 0.057(3) Uiso 0.373(9) 1 d G . P F 2
H65A H -0.067714 0.982165 0.686745 0.068 Uiso 0.373(9) 1 calc R U P F 2
C66A C -0.0392(3) 1.0610(3) 0.7244(4) 0.040(2) Uiso 0.373(9) 1 d G . P F 2
H66A H -0.093319 1.078438 0.724325 0.048 Uiso 0.373(9) 1 calc R U P F 2
C67A C 0.0247(4) 1.0926(3) 0.7467(3) 0.045(2) Uiso 0.373(9) 1 d G . P F 2
H67A H 0.014267 1.131674 0.761967 0.053 Uiso 0.373(9) 1 calc R U P F 2
C68A C 0.1038(3) 1.0670(3) 0.7467(3) 0.0398(19) Uiso 0.373(9) 1 d G . P F 2
H68A H 0.14746 1.088636 0.762029 0.048 Uiso 0.373(9) 1 calc R U P F 2
C69A C 0.1190(3) 1.0098(4) 0.7244(3) 0.045(3) Uiso 0.373(9) 1 d G . P F 2
H69A H 0.173067 0.992362 0.724449 0.054 Uiso 0.373(9) 1 calc R U P F 2

loop_
_atom_site_aniso_label
_atom_site_aniso_U_11
_atom_site_aniso_U_22
_atom_site_aniso_U_33
_atom_site_aniso_U_23
_atom_site_aniso_U_13
_atom_site_aniso_U_12
K1 0.0335(3) 0.0861(5) 0.0471(3) -0.0041(3) -0.0164(3) 0.0037(3)
K2 0.0362(3) 0.0356(3) 0.0402(3) -0.0146(2) -0.0050(2) 0.0043(2)
K3 0.0303(3) 0.0619(4) 0.0492(3) -0.0083(3) 0.0144(2) -0.0045(2)
K4 0.0379(3) 0.0355(3) 0.0386(3) -0.0145(2) 0.0044(2) -0.0059(2)
Si1 0.0215(3) 0.0292(3) 0.0264(3) -0.0068(2) -0.0002(2) 0.0004(2)
Si2 0.0227(3) 0.0294(3) 0.0243(3) -0.0085(2) -0.0010(2) -0.0042(2)
Si3 0.0387(3) 0.0300(3) 0.0375(3) -0.0118(3) -0.0199(3) 0.0079(2)
Si4 0.0276(3) 0.0233(3) 0.0299(3) -0.0048(2) -0.0048(2) 0.0011(2)
Si5 0.0222(3) 0.0283(3) 0.0236(3) -0.0065(2) 0.0001(2) 0.0035(2)
Si6 0.0213(3) 0.0306(3) 0.0280(3) -0.0070(2) -0.0007(2) -0.0009(2)
Si7 0.0400(3) 0.0323(3) 0.0430(4) -0.0166(3) 0.0233(3) -0.0130(3)
Si8 0.0261(3) 0.0233(3) 0.0238(3) -0.0035(2) 0.0018(2) -0.0002(2)
Mg1 0.0227(3) 0.0243(3) 0.0230(3) -0.0058(3) -0.0023(3) -0.0002(2)
Mg2 0.0204(3) 0.0240(3) 0.0240(3) -0.0059(3) -0.0031(2) 0.0018(2)
Mg3 0.0227(3) 0.0242(3) 0.0234(3) -0.0055(3) 0.0018(3) 0.0002(2)
Mg4 0.0191(3) 0.0246(3) 0.0226(3) -0.0056(3) 0.0012(2) -0.0014(2)
O1 0.0323(8) 0.0312(8) 0.0290(8) -0.0063(6) 0.0047(6) 0.0002(6)
O2 0.0277(7) 0.0262(7) 0.0303(8) -0.0051(6) -0.0083(6) 0.0038(6)
O3 0.0335(8) 0.0325(8) 0.0303(8) -0.0052(6) -0.0064(6) -0.0015(6)
O4 0.0273(7) 0.0258(7) 0.0267(7) -0.0051(6) 0.0047(6) -0.0031(6)
N1 0.0247(8) 0.0270(9) 0.0291(9) -0.0065(7) -0.0040(7) 0.0022(7)
N2 0.0242(8) 0.0299(9) 0.0222(8) -0.0071(7) -0.0001(7) -0.0008(7)
N3 0.0233(8) 0.0345(9) 0.0255(9) -0.0111(7) -0.0009(7) -0.0014(7)
N4 0.0237(8) 0.0302(9) 0.0245(9) -0.0065(7) -0.0019(7) -0.0039(7)
N5 0.0219(8) 0.0268(9) 0.0281(9) -0.0060(7) -0.0053(7) 0.0049(7)
N6 0.0317(9) 0.0257(9) 0.0287(9) -0.0097(7) -0.0064(7) 0.0010(7)
N7 0.0236(8) 0.0284(9) 0.0213(8) -0.0059(7) -0.0017(6) 0.0006(7)
N8 0.0230(8) 0.0289(9) 0.0305(9) -0.0053(7) 0.0011(7) -0.0015(7)
N9 0.0209(8) 0.0293(9) 0.0237(8) -0.0054(7) -0.0010(7) 0.0032(6)
N10 0.0242(8) 0.0350(9) 0.0217(9) -0.0080(7) -0.0004(7) 0.0009(7)
N11 0.0199(8) 0.0265(9) 0.0295(9) -0.0066(7) 0.0032(7) -0.0048(6)
N12 0.0277(9) 0.0261(8) 0.0232(8) -0.0077(7) 0.0027(7) -0.0013(7)
C1 0.0231(10) 0.0286(11) 0.0321(11) -0.0061(9) -0.0091(8) 0.0029(8)
C2 0.0478(14) 0.0310(12) 0.0307(12) -0.0037(9) -0.0140(10) 0.0010(10)
C3 0.0592(17) 0.0334(13) 0.0387(14) 0.0021(10) -0.0167(12) -0.0012(11)
C4 0.0604(17) 0.0247(12) 0.0558(17) -0.0072(11) -0.0126(14) 0.0022(11)
C5 0.0464(14) 0.0326(13) 0.0511(16) -0.0144(11) -0.0057(12) 0.0062(10)
C6 0.0287(11) 0.0322(12) 0.0397(13) -0.0116(10) -0.0072(9) 0.0044(9)
C10 0.0474(15) 0.0347(12) 0.0411(14) -0.0135(11) 0.0045(11) 0.0048(10)
C11 0.059(2) 0.0531(18) 0.084(3) -0.0156(17) 0.0290(19) 0.0114(15)
C12 0.088(2) 0.0453(16) 0.0362(14) -0.0166(12) -0.0067(15) 0.0022(15)
C13 0.0271(11) 0.0475(14) 0.0451(14) -0.0094(11) -0.0076(10) 0.0036(10)
C14 0.0414(13) 0.0413(13) 0.0355(13) -0.0098(10) 0.0116(10) -0.0042(10)
C15 0.0340(12) 0.0598(17) 0.0346(13) -0.0093(12) -0.0092(10) -0.0059(11)
C16 0.0288(11) 0.0305(11) 0.0475(14) -0.0149(10) 0.0009(10) -0.0055(9)
C17 0.0248(10) 0.0290(10) 0.0276(10) -0.0098(8) 0.0028(8) -0.0071(8)
C18 0.0242(10) 0.0312(11) 0.0350(12) -0.0093(9) 0.0022(9) -0.0037(8)
C19 0.0290(11) 0.0380(13) 0.0452(14) -0.0102(11) 0.0062(10) -0.0007(9)
C20 0.0371(13) 0.0438(14) 0.0532(16) -0.0170(12) 0.0185(12) -0.0033(11)
C21 0.0433(14) 0.0426(13) 0.0345(13) -0.0115(10) 0.0147(11) -0.0094(11)
C22 0.0329(11) 0.0319(11) 0.0298(11) -0.0105(9) 0.0056(9) -0.0092(9)
C23 0.0265(10) 0.0298(11) 0.0316(11) -0.0055(9) 0.0015(9) 0.0011(8)
C24 0.0430(14) 0.0319(12) 0.0457(14) -0.0029(10) 0.0062(11) -0.0009(10)
C25 0.0325(11) 0.0389(13) 0.0390(13) -0.0100(10) -0.0054(10) 0.0043(9)
C26 0.0490(14) 0.0377(13) 0.0261(11) -0.0036(9) 0.0074(10) -0.0037(11)
C27 0.075(2) 0.0633(19) 0.0299(13) -0.0080(13) -0.0067(14) 0.0001(16)
C28 0.071(2) 0.0429(15) 0.0506(17) 0.0042(13) 0.0205(16) -0.0072(14)
C29 0.0257(10) 0.0230(9) 0.0265(10) -0.0084(8) -0.0019(8) 0.0005(7)
C30 0.0298(11) 0.0409(13) 0.0264(11) -0.0079(9) 0.0009(9) -0.0023(9)
C31 0.0399(13) 0.0436(13) 0.0300(12) -0.0107(10) 0.0085(10) -0.0043(10)
C32 0.0517(16) 0.0402(14) 0.0418(14) -0.0010(11) 0.0028(12) 0.0005(11)
C33 0.0264(10) 0.0322(11) 0.0274(11) -0.0065(9) -0.0001(8) -0.0011(8)
C34 0.0311(11) 0.0357(12) 0.0368(12) -0.0033(10) 0.0037(9) -0.0069(9)
C35 0.0402(13) 0.0488(14) 0.0282(12) -0.0105(10) 0.0053(10) -0.0039(11)
C36 0.0215(9) 0.0280(10) 0.0294(10) -0.0069(8) -0.0055(8) 0.0018(8)
C37 0.0293(11) 0.0305(11) 0.0294(11) -0.0049(9) -0.0050(9) 0.0039(8)
C38 0.0392(13) 0.0289(11) 0.0387(13) -0.0035(9) -0.0031(10) 0.0080(9)
C39 0.0378(13) 0.0342(12) 0.0500(15) -0.0108(11) 0.0006(11) 0.0128(10)
C40 0.0280(11) 0.0412(13) 0.0474(14) -0.0094(11) 0.0057(10) 0.0043(10)
C41 0.0234(10) 0.0312(11) 0.0411(13) -0.0060(10) -0.0009(9) 0.0011(8)
C42 0.0342(11) 0.0323(11) 0.0308(11) 0.0005(9) 0.0001(9) 0.0062(9)
C43 0.0353(12) 0.0387(13) 0.0452(14) 0.0031(11) 0.0023(11) -0.0001(10)
C44 0.0510(16) 0.0528(16) 0.0311(13) 0.0043(11) -0.0022(11) 0.0100(12)
C45 0.0293(12) 0.0360(13) 0.0646(18) -0.0029(12) 0.0133(12) -0.0015(9)
C46 0.087(3) 0.0549(19) 0.0492(18) 0.0075(15) 0.0187(18) 0.0026(17)
C47 0.0352(16) 0.0511(19) 0.145(4) 0.003(2) 0.026(2) -0.0067(13)
C48 0.146(4) 0.0400(16) 0.0343(15) -0.0106(12) -0.041(2) 0.0203(19)
C49 0.0415(16) 0.066(2) 0.134(4) -0.053(2) -0.048(2) 0.0201(15)
C50 0.0366(12) 0.0305(11) 0.0308(11) -0.0118(9) -0.0043(9) -0.0032(9)
C51 0.0456(14) 0.0359(13) 0.0414(14) -0.0154(11) -0.0008(11) -0.0084(10)
C52 0.0589(18) 0.0604(19) 0.064(2) -0.0403(17) 0.0080(15) -0.0242(15)
C53 0.076(2) 0.091(3) 0.073(2) -0.064(2) 0.019(2) -0.030(2)
C54 0.060(2) 0.090(3) 0.064(2) -0.051(2) 0.0234(17) -0.0275(18)
C55 0.0439(14) 0.0482(15) 0.0421(14) -0.0226(12) 0.0029(11) -0.0097(11)
C56 0.0493(15) 0.0422(14) 0.0421(14) -0.0130(11) -0.0018(12) -0.0181(11)
C57 0.091(3) 0.0494(19) 0.065(2) -0.0061(16) 0.000(2) -0.0243(18)
C58 0.0479(17) 0.078(2) 0.062(2) -0.0261(18) 0.0000(15) -0.0266(16)
C59 0.0474(15) 0.0603(18) 0.0425(15) -0.0239(13) 0.0082(12) -0.0193(13)
C60 0.088(3) 0.092(3) 0.052(2) -0.018(2) 0.0168(19) -0.047(2)
C61 0.0426(17) 0.085(3) 0.088(3) -0.034(2) 0.0055(17) -0.0156(16)
C62 0.0496(15) 0.0279(12) 0.0535(16) -0.0089(11) -0.0078(12) 0.0089(10)
C63 0.0377(13) 0.0400(13) 0.0375(13) 0.0009(10) -0.0006(10) -0.0038(10)
C70 0.0248(10) 0.0267(10) 0.0266(10) -0.0085(8) -0.0024(8) 0.0062(8)
C71 0.0321(11) 0.0308(11) 0.0281(11) -0.0081(9) -0.0055(9) 0.0073(9)
C72 0.0400(13) 0.0401(13) 0.0346(12) -0.0100(10) -0.0142(10) 0.0072(10)
C73 0.0356(12) 0.0395(13) 0.0518(16) -0.0139(12) -0.0168(11) -0.0007(10)
C74 0.0304(11) 0.0356(12) 0.0421(13) -0.0076(10) -0.0057(10) -0.0026(9)
C75 0.0237(10) 0.0300(11) 0.0331(11) -0.0085(9) -0.0034(8) 0.0029(8)
C76 0.0448(13) 0.0352(12) 0.0242(11) -0.0030(9) -0.0063(10) 0.0038(10)
C77 0.068(2) 0.0373(14) 0.0539(17) 0.0046(13) -0.0222(15) 0.0055(13)
C78 0.074(2) 0.0569(18) 0.0307(13) -0.0066(12) 0.0097(13) -0.0003(15)
C79 0.0260(10) 0.0288(11) 0.0311(11) -0.0045(9) 0.0004(9) -0.0022(8)
C80 0.0325(12) 0.0396(13) 0.0381(13) -0.0086(10) 0.0047(10) -0.0056(9)
C81 0.0422(13) 0.0341(13) 0.0433(14) -0.0046(10) -0.0052(11) -0.0001(10)
C82 0.0362(13) 0.0574(16) 0.0365(13) -0.0039(12) 0.0095(11) 0.0070(11)
C83 0.0274(10) 0.0292(11) 0.0441(13) -0.0113(10) -0.0010(9) 0.0042(8)
C84 0.0262(11) 0.0493(15) 0.0475(15) -0.0099(12) 0.0056(10) -0.0045(10)
C85 0.0381(13) 0.0405(13) 0.0402(13) -0.0071(11) -0.0101(11) 0.0037(10)
C86 0.0208(9) 0.0302(11) 0.0317(11) -0.0073(9) 0.0055(8) -0.0016(8)
C87 0.0264(10) 0.0349(12) 0.0355(12) -0.0097(10) 0.0002(9) -0.0035(8)
C88 0.0432(14) 0.0329(12) 0.0456(14) -0.0128(11) -0.0025(11) -0.0066(10)
C89 0.0464(14) 0.0293(12) 0.0493(15) -0.0078(11) -0.0006(12) -0.0033(10)
C90 0.0499(15) 0.0334(12) 0.0359(13) 0.0001(10) 0.0040(11) -0.0038(10)
C91 0.0420(13) 0.0330(12) 0.0304(12) -0.0063(9) 0.0086(10) -0.0045(10)
C92 0.0485(15) 0.0380(13) 0.0371(13) -0.0114(11) -0.0109(11) -0.0033(11)
C93 0.093(3) 0.0506(17) 0.0347(14) -0.0126(13) 0.0035(15) 0.0028(16)
C94 0.060(2) 0.0537(18) 0.077(2) -0.0082(17) -0.0354(18) -0.0078(15)
C98 0.0226(9) 0.0238(9) 0.0281(10) -0.0066(8) 0.0008(8) -0.0013(7)
C99 0.0241(10) 0.0346(11) 0.0281(11) -0.0067(9) -0.0022(8) 0.0021(8)
C100 0.0403(13) 0.0537(15) 0.0274(12) -0.0101(11) -0.0080(10) 0.0062(11)
C101 0.0294(11) 0.0368(12) 0.0376(12) -0.0026(10) -0.0038(9) 0.0055(9)
C102 0.0290(11) 0.0440(13) 0.0257(11) -0.0077(9) -0.0026(9) -0.0002(9)
C103 0.0524(16) 0.0444(15) 0.0385(14) 0.0022(11) -0.0075(12) -0.0041(12)
C104 0.0442(14) 0.0477(14) 0.0276(11) -0.0121(10) -0.0082(10) 0.0009(11)
C105 0.0200(9) 0.0276(10) 0.0293(10) -0.0086(8) 0.0046(8) -0.0032(7)
C106 0.0225(10) 0.0336(12) 0.0392(12) -0.0065(10) -0.0016(9) -0.0017(8)
C107 0.0289(11) 0.0437(14) 0.0452(14) -0.0078(11) -0.0076(10) -0.0072(10)
C108 0.0390(13) 0.0362(13) 0.0464(14) -0.0118(11) -0.0018(11) -0.0158(10)
C109 0.0405(13) 0.0297(11) 0.0383(13) -0.0038(10) 0.0024(10) -0.0094(9)
C110 0.0273(10) 0.0302(11) 0.0286(11) -0.0066(9) 0.0041(8) -0.0053(8)
C112 0.097(3) 0.063(2) 0.052(2) 0.0153(17) -0.028(2) -0.014(2)
C114 0.0349(12) 0.0351(12) 0.0281(11) 0.0004(9) -0.0004(9) -0.0069(9)
C115 0.0367(13) 0.0389(13) 0.0437(14) 0.0040(11) -0.0020(11) 0.0001(10)
C116 0.0492(15) 0.0542(16) 0.0304(12) 0.0042(11) 0.0011(11) -0.0108(12)
C119 0.0352(11) 0.0250(10) 0.0258(10) -0.0076(8) 0.0031(9) -0.0010(8)
C120 0.0404(13) 0.0470(14) 0.0279(12) -0.0114(10) -0.0014(10) 0.0052(11)
C121 0.0565(18) 0.073(2) 0.0372(15) -0.0262(15) -0.0120(13) 0.0070(15)
C122 0.080(2) 0.067(2) 0.0441(17) -0.0351(16) -0.0060(16) 0.0105(17)
C123 0.0604(18) 0.0426(15) 0.0473(16) -0.0221(13) 0.0038(13) 0.0129(13)
C124 0.0436(13) 0.0306(11) 0.0312(12) -0.0071(9) 0.0043(10) 0.0054(10)
C125 0.0424(14) 0.073(2) 0.0325(13) -0.0155(13) -0.0085(11) 0.0190(14)
C126 0.0383(16) 0.118(4) 0.078(3) -0.041(3) -0.0041(16) 0.0049(19)
C127 0.084(3) 0.116(4) 0.0425(18) -0.006(2) -0.0109(18) 0.057(3)
C128 0.0416(14) 0.0411(14) 0.0394(13) -0.0063(11) 0.0018(11) 0.0146(11)
C129 0.072(2) 0.0487(17) 0.0559(19) 0.0033(14) 0.0051(16) 0.0218(16)
C130 0.0460(16) 0.0635(19) 0.0535(18) -0.0107(15) 0.0091(13) 0.0209(14)
C131 0.0497(14) 0.0286(11) 0.0435(14) -0.0088(10) 0.0110(12) -0.0081(10)
C132 0.0391(13) 0.0431(14) 0.0333(12) 0.0036(10) -0.0050(10) 0.0064(10)
C133 0.0510(19) 0.096(3) 0.062(2) 0.013(2) 0.0090(17) -0.0071(19)
C134 0.0530(18) 0.0526(18) 0.071(2) 0.0018(16) -0.0164(16) -0.0123(14)
C135 0.0551(18) 0.0633(19) 0.0482(17) -0.0115(15) -0.0028(14) -0.0050(14)
C136 0.064(2) 0.067(2) 0.0516(18) 0.0063(16) -0.0088(16) -0.0219(16)
C137 0.117(4) 0.055(2) 0.0502(19) -0.0019(16) -0.022(2) -0.020(2)
C138 0.105(4) 0.089(3) 0.050(2) -0.014(2) 0.005(2) -0.007(3)
C7 0.103(7) 0.038(2) 0.027(2) -0.0003(14) -0.013(3) -0.001(4)
C8 0.076(5) 0.080(5) 0.063(4) -0.017(3) -0.002(4) 0.024(4)
C9 0.104(7) 0.148(7) 0.033(3) -0.025(3) -0.007(3) -0.054(6)
C117 0.135(8) 0.037(2) 0.037(2) -0.0120(17) 0.048(4) -0.020(3)
C118 0.031(2) 0.058(3) 0.131(7) -0.051(4) 0.038(3) -0.016(2)
C95 0.065(4) 0.0300(18) 0.0238(18) 0.0001(12) 0.001(2) -0.0037(19)
C96 0.062(3) 0.053(3) 0.046(2) -0.008(2) -0.013(2) -0.013(3)
C97 0.084(5) 0.096(5) 0.031(2) -0.023(2) -0.001(2) 0.034(4)
C111 0.0261(12) 0.0372(13) 0.073(2) 0.0002(13) -0.0162(12) -0.0021(9)
C113 0.025(2) 0.049(3) 0.122(9) -0.006(4) -0.029(3) 0.0036(19)
C211 0.0261(12) 0.0372(13) 0.073(2) 0.0002(13) -0.0162(12) -0.0021(9)
C64 0.065(4) 0.065(4) 0.060(3) -0.001(3) -0.011(3) 0.012(3)
C65 0.056(4) 0.058(4) 0.163(9) 0.021(5) -0.024(5) 0.010(3)
C66 0.059(4) 0.069(5) 0.172(12) 0.006(6) 0.017(5) 0.002(3)
C67 0.096(7) 0.067(5) 0.092(6) -0.006(4) 0.012(5) -0.004(4)
C68 0.053(3) 0.093(6) 0.051(3) 0.010(4) -0.007(3) -0.011(3)
C69 0.046(3) 0.075(4) 0.058(3) 0.001(3) -0.003(3) 0.021(3)

loop_
_atom_type_symbol
_atom_type_description
_atom_type_scat_dispersion_real
_atom_type_scat_dispersion_imag
_atom_type_scat_source
C C 0.0181 0.0091 'International Tables Vol C Tables 4.2.6.8 and 6.1.1.4'
H H 0 0 'International Tables Vol C Tables 4.2.6.8 and 6.1.1.4'
N N 0.0311 0.018 'International Tables Vol C Tables 4.2.6.8 and 6.1.1.4'
O O 0.0492 0.0322 'International Tables Vol C Tables 4.2.6.8 and 6.1.1.4'
Mg Mg 0.1719 0.1771 'International Tables Vol C Tables 4.2.6.8 and 6.1.1.4'
Si Si 0.2541 0.3302 'International Tables Vol C Tables 4.2.6.8 and 6.1.1.4'
K K 0.3868 1.0657 'International Tables Vol C Tables 4.2.6.8 and 6.1.1.4'

loop_
_exptl_crystal_face_index_h
_exptl_crystal_face_index_k
_exptl_crystal_face_index_l
_exptl_crystal_face_perp_dist
9 -4 6 0.0739
-3 -6 -13 0.1107
-5 -3 -12 0.1086
5 4 13 0.0912
6 11 -3 0.0685
-10 1 5 0.0783
0 -14 0 0.0499
-1 -13 -5 0.065
4 -12 -5 0.0612
4 12 5 0.0607
10 4 2 0.0639
-6 11 4 0.0608
-8 5 -7 0.082
-4 -1 -13 0.1105
6 -9 -8 0.0727
-6 9 7 0.065
4 2 13 0.0932
7 -3 9 0.0727
8 -9 -1 0.0615
-4 10 -6 0.0726
3 4 -12 0.1108
-3 -3 12 0.0894
-8 6 9 0.0688
5 0 -12 0.1054
1 -13 2 0.0497
-5 -10 5 0.0705
0 13 -2 0.054
5 10 -5 0.0688
9 -1 -6 0.0715
8 3 8 0.0661
2 13 0 0.046
-8 -5 -8 0.0987

loop_
_geom_angle_atom_site_label_1
_geom_angle_atom_site_label_2
_geom_angle_atom_site_label_3
_geom_angle
_geom_angle_site_symmetry_1
_geom_angle_site_symmetry_3
_geom_angle_publ_flag
O2 K1 C6 137.46(7) . . ?
O2 K1 C5 145.86(7) . . ?
C6 K1 C5 25.40(7) . . ?
O2 K1 C1 140.73(6) . . ?
C6 K1 C1 25.76(6) . . ?
C5 K1 C1 44.79(6) . . ?
O2 K1 C4 161.42(7) . . ?
C6 K1 C4 44.31(7) . . ?
C5 K1 C4 24.70(8) . . ?
C1 K1 C4 51.80(6) . . ?
O2 K1 C2 155.28(6) . . ?
C6 K1 C2 43.86(7) . . ?
C5 K1 C2 50.29(7) . . ?
C1 K1 C2 25.02(6) . . ?
C4 K1 C2 42.91(7) . . ?
O2 K1 C3 171.31(8) . . ?
C6 K1 C3 50.55(8) . . ?
C5 K1 C3 42.59(8) . . ?
C1 K1 C3 43.67(7) . . ?
C4 K1 C3 23.99(8) . . ?
C2 K1 C3 24.05(7) . . ?
O2 K1 C64 103.83(9) . . ?
C6 K1 C64 118.37(9) . . ?
C5 K1 C64 100.19(10) . . ?
C1 K1 C64 109.54(9) . . ?
C4 K1 C64 76.06(10) . . ?
C2 K1 C64 84.65(9) . . ?
C3 K1 C64 68.83(9) . . ?
O2 K1 Mg2 29.74(4) . . ?
C6 K1 Mg2 120.78(5) . . ?
C5 K1 Mg2 143.08(6) . . ?
C1 K1 Mg2 113.28(5) . . ?
C4 K1 Mg2 164.55(6) . . ?
C2 K1 Mg2 125.86(5) . . ?
C3 K1 Mg2 148.83(6) . . ?
C64 K1 Mg2 116.49(8) . . ?
O2 K1 Si4 19.70(4) . . ?
C6 K1 Si4 142.81(5) . . ?
C5 K1 Si4 137.60(6) . . ?
C1 K1 Si4 157.57(5) . . ?
C4 K1 Si4 143.21(6) . . ?
C2 K1 Si4 172.09(5) . . ?
C3 K1 Si4 158.21(6) . . ?
C64 K1 Si4 92.38(8) . . ?
Mg2 K1 Si4 49.394(16) . . ?
N3 K2 C36 90.76(6) . . ?
N3 K2 C37 109.28(6) . . ?
C36 K2 C37 27.36(6) . . ?
N3 K2 C38 135.19(6) . . ?
C36 K2 C38 46.72(6) . . ?
C37 K2 C38 26.15(6) . . ?
N3 K2 C41 97.90(6) . . ?
C36 K2 C41 26.52(6) . . ?
C37 K2 C41 46.15(7) . . ?
C38 K2 C41 51.94(7) . . ?
N3 K2 C40 120.62(6) . . ?
C36 K2 C40 45.34(6) . . ?
C37 K2 C40 51.98(7) . . ?
C38 K2 C40 42.96(7) . . ?
C41 K2 C40 24.70(6) . . ?
N3 K2 C39 141.49(6) . . ?
C36 K2 C39 53.40(6) . . ?
C37 K2 C39 45.05(6) . . ?
C38 K2 C39 24.54(7) . . ?
C41 K2 C39 43.86(6) . . ?
C40 K2 C39 24.08(7) . . ?
N3 K2 C29 22.01(5) . . ?
C36 K2 C29 95.97(5) . . ?
C37 K2 C29 105.48(6) . . ?
C38 K2 C29 130.38(6) . . ?
C41 K2 C29 111.42(6) . . ?
C40 K2 C29 136.05(6) . . ?
C39 K2 C29 148.85(6) . . ?
N3 K2 Mg2 38.19(4) . . ?
C36 K2 Mg2 54.54(4) . . ?
C37 K2 Mg2 71.15(4) . . ?
C38 K2 Mg2 97.00(5) . . ?
C41 K2 Mg2 70.06(4) . . ?
C40 K2 Mg2 94.69(5) . . ?
C39 K2 Mg2 107.91(5) . . ?
C29 K2 Mg2 42.19(4) . . ?
N3 K2 C30 23.59(5) . . ?
C36 K2 C30 105.90(6) . . ?
C37 K2 C30 129.37(6) . . ?
C38 K2 C30 152.54(6) . . ?
C41 K2 C30 103.31(6) . . ?
C40 K2 C30 119.74(7) . . ?
C39 K2 C30 143.80(7) . . ?
C29 K2 C30 40.20(5) . . ?
Mg2 K2 C30 59.32(4) . . ?
O4 K3 C87 138.50(7) . . ?
O4 K3 C88 142.14(7) . . ?
C87 K3 C88 25.77(7) . . ?
O4 K3 C86 145.82(6) . . ?
C87 K3 C86 26.38(6) . . ?
C88 K3 C86 45.77(6) . . ?
O4 K3 C91 161.49(6) . . ?
C87 K3 C91 45.41(7) . . ?
C88 K3 C91 51.94(7) . . ?
C86 K3 C91 26.00(6) . . ?
O4 K3 C89 154.04(7) . . ?
C87 K3 C89 45.16(7) . . ?
C88 K3 C89 25.09(8) . . ?
C86 K3 C89 53.14(6) . . ?
C91 K3 C89 44.44(7) . . ?
O4 K3 C90 168.65(7) . . ?
C87 K3 C90 52.02(7) . . ?
C88 K3 C90 43.75(8) . . ?
C86 K3 C90 45.10(6) . . ?
C91 K3 C90 24.98(7) . . ?
C89 K3 C90 24.78(7) . . ?
O4 K3 C98 74.49(5) . . ?
C87 K3 C98 94.13(6) . . ?
C88 K3 C98 119.81(6) . . ?
C86 K3 C98 77.59(6) . . ?
C91 K3 C98 87.51(6) . . ?
C89 K3 C98 129.93(6) . . ?
C90 K3 C98 111.89(6) . . ?
O4 K3 C133 88.07(7) . . ?
C87 K3 C133 122.97(8) . . ?
C88 K3 C133 98.32(9) . . ?
C86 K3 C133 126.02(8) . . ?
C91 K3 C133 102.65(8) . . ?
C89 K3 C133 78.32(8) . . ?
C90 K3 C133 80.92(8) . . ?
C98 K3 C133 136.75(9) . . ?
O4 K3 Mg4 31.73(4) . . ?
C87 K3 Mg4 125.20(5) . . ?
C88 K3 Mg4 146.65(6) . . ?
C86 K3 Mg4 118.07(5) . . ?
C91 K3 Mg4 130.04(5) . . ?
C89 K3 Mg4 170.30(6) . . ?
C90 K3 Mg4 153.12(6) . . ?
C98 K3 Mg4 42.78(4) . . ?
C133 K3 Mg4 111.37(7) . . ?
O4 K3 Si8 18.13(4) . . ?
C87 K3 Si8 141.27(5) . . ?
C88 K3 Si8 132.95(5) . . ?
C86 K3 Si8 160.01(5) . . ?
C91 K3 Si8 173.24(5) . . ?
C89 K3 Si8 137.02(5) . . ?
C90 K3 Si8 152.82(5) . . ?
C98 K3 Si8 92.47(4) . . ?
C133 K3 Si8 72.84(6) . . ?
Mg4 K3 Si8 49.706(15) . . ?
O4 K3 Mg3 105.93(4) . . ?
C87 K3 Mg3 67.91(5) . . ?
C88 K3 Mg3 91.87(5) . . ?
C86 K3 Mg3 46.90(4) . . ?
C91 K3 Mg3 56.57(5) . . ?
C89 K3 Mg3 98.29(5) . . ?
C90 K3 Mg3 81.47(5) . . ?
C98 K3 Mg3 31.68(4) . . ?
C133 K3 Mg3 141.80(8) . . ?
Mg4 K3 Mg3 74.335(19) . . ?
Si8 K3 Mg3 124.02(2) . . ?
N10 K4 C105 90.78(6) . . ?
N10 K4 C110 109.28(6) . . ?
C105 K4 C110 27.34(6) . . ?
N10 K4 C106 98.10(6) . . ?
C105 K4 C106 26.62(6) . . ?
C110 K4 C106 46.14(6) . . ?
N10 K4 C109 135.05(6) . . ?
C105 K4 C109 46.59(6) . . ?
C110 K4 C109 26.00(6) . . ?
C106 K4 C109 51.78(7) . . ?
N10 K4 C16 131.59(6) . 1_655 ?
C105 K4 C16 126.60(6) . 1_655 ?
C110 K4 C16 117.47(7) . 1_655 ?
C106 K4 C16 104.94(6) . 1_655 ?
C109 K4 C16 91.61(7) . 1_655 ?
N10 K4 C107 120.84(6) . . ?
C105 K4 C107 45.38(6) . . ?
C110 K4 C107 51.89(7) . . ?
C106 K4 C107 24.66(6) . . ?
C109 K4 C107 42.82(7) . . ?
C16 K4 C107 81.92(6) 1_655 . ?
N10 K4 C108 141.50(6) . . ?
C105 K4 C108 53.25(6) . . ?
C110 K4 C108 44.77(6) . . ?
C106 K4 C108 43.72(6) . . ?
C109 K4 C108 24.33(7) . . ?
C16 K4 C108 75.29(6) 1_655 . ?
C107 K4 C108 24.04(7) . . ?
N10 K4 C98 22.06(5) . . ?
C105 K4 C98 96.25(5) . . ?
C110 K4 C98 105.72(6) . . ?
C106 K4 C98 111.86(6) . . ?
C109 K4 C98 130.44(6) . . ?
C16 K4 C98 135.76(6) 1_655 . ?
C107 K4 C98 136.45(6) . . ?
C108 K4 C98 148.91(6) . . ?
N10 K4 Mg4 38.26(4) . . ?
C105 K4 Mg4 54.59(4) . . ?
C110 K4 Mg4 71.07(5) . . ?
C106 K4 Mg4 70.40(5) . . ?
C109 K4 Mg4 96.80(5) . . ?
C16 K4 Mg4 163.90(5) 1_655 . ?
C107 K4 Mg4 94.96(5) . . ?
C108 K4 Mg4 107.83(5) . . ?
C98 K4 Mg4 42.36(3) . . ?
N10 K4 C102 23.61(5) . . ?
C105 K4 C102 106.08(6) . . ?
C110 K4 C102 129.49(6) . . ?
C106 K4 C102 103.66(6) . . ?
C109 K4 C102 152.60(6) . . ?
C16 K4 C102 108.43(6) 1_655 . ?
C107 K4 C102 120.15(6) . . ?
C108 K4 C102 144.18(7) . . ?
C98 K4 C102 40.04(5) . . ?
Mg4 K4 C102 59.53(4) . . ?
O1 Si1 N1 101.86(9) . . ?
O1 Si1 C13 112.36(11) . . ?
N1 Si1 C13 112.62(12) . . ?
O1 Si1 C14 102.05(10) . . ?
N1 Si1 C14 120.06(11) . . ?
C13 Si1 C14 107.30(13) . . ?
O1 Si1 Mg1 60.70(6) . . ?
N1 Si1 Mg1 41.62(6) . . ?
C13 Si1 Mg1 132.34(9) . . ?
C14 Si1 Mg1 120.35(9) . . ?
O1 Si2 N2 103.07(9) . . ?
O1 Si2 C15 107.59(11) . . ?
N2 Si2 C15 117.52(11) . . ?
O1 Si2 C16 107.14(10) . . ?
N2 Si2 C16 115.12(10) . . ?
C15 Si2 C16 105.76(13) . . ?
O1 Si2 Mg1 61.90(6) . . ?
N2 Si2 Mg1 42.02(6) . . ?
C15 Si2 Mg1 120.87(10) . . ?
C16 Si2 Mg1 133.35(9) . . ?
N5 Si3 N6 109.85(9) . . ?
N5 Si3 C49 110.31(14) . . ?
N6 Si3 C49 111.46(14) . . ?
N5 Si3 C48 114.37(14) . . ?
N6 Si3 C48 107.94(14) . . ?
C49 Si3 C48 102.7(2) . . ?
O2 Si4 N6 111.28(9) . . ?
O2 Si4 C62 109.72(11) . . ?
N6 Si4 C62 109.33(12) . . ?
O2 Si4 C63 109.38(11) . . ?
N6 Si4 C63 109.33(11) . . ?
C62 Si4 C63 107.73(13) . . ?
O2 Si4 Mg2 31.69(5) . . ?
N6 Si4 Mg2 86.18(7) . . ?
C62 Si4 Mg2 139.00(10) . . ?
C63 Si4 Mg2 101.81(9) . . ?
O2 Si4 K1 32.03(6) . . ?
N6 Si4 K1 135.45(7) . . ?
C62 Si4 K1 80.18(10) . . ?
C63 Si4 K1 108.47(9) . . ?
Mg2 Si4 K1 63.66(2) . . ?
O3 Si5 N7 102.72(9) . . ?
O3 Si5 C82 107.87(12) . . ?
N7 Si5 C82 117.54(11) . . ?
O3 Si5 C83 107.26(10) . . ?
N7 Si5 C83 115.10(10) . . ?
C82 Si5 C83 105.74(12) . . ?
O3 Si5 Mg3 61.47(6) . . ?
N7 Si5 Mg3 42.08(6) . . ?
C82 Si5 Mg3 121.11(9) . . ?
C83 Si5 Mg3 133.14(8) . . ?
O3 Si6 N8 101.37(9) . . ?
O3 Si6 C84 112.44(11) . . ?
N8 Si6 C84 113.16(11) . . ?
O3 Si6 C85 101.99(11) . . ?
N8 Si6 C85 120.79(11) . . ?
C84 Si6 C85 106.47(13) . . ?
O3 Si6 Mg3 60.22(6) . . ?
N8 Si6 Mg3 41.80(7) . . ?
C84 Si6 Mg3 133.76(9) . . ?
C85 Si6 Mg3 119.78(9) . . ?
C218 Si7 N11 117.5(7) . . ?
C218 Si7 N12 119.1(8) . . ?
N11 Si7 N12 110.02(9) . . ?
N11 Si7 C117 115.5(2) . . ?
N12 Si7 C117 109.2(2) . . ?
N11 Si7 C118 109.4(2) . . ?
N12 Si7 C118 109.5(2) . . ?
C117 Si7 C118 102.9(3) . . ?
C218 Si7 C217 99.7(8) . . ?
N11 Si7 C217 106.6(6) . . ?
N12 Si7 C217 101.1(5) . . ?
O4 Si8 N12 111.18(9) . . ?
O4 Si8 C132 108.56(11) . . ?
N12 Si8 C132 109.57(11) . . ?
O4 Si8 C131 110.69(10) . . ?
N12 Si8 C131 109.48(11) . . ?
C132 Si8 C131 107.27(13) . . ?
O4 Si8 Mg4 31.67(6) . . ?
N12 Si8 Mg4 86.09(6) . . ?
C132 Si8 Mg4 100.99(9) . . ?
C131 Si8 Mg4 140.11(9) . . ?
O4 Si8 K3 29.25(6) . . ?
N12 Si8 K3 135.49(6) . . ?
C132 Si8 K3 105.43(9) . . ?
C131 Si8 K3 84.73(8) . . ?
Mg4 Si8 K3 60.625(19) . . ?
N2 Mg1 N1 123.18(8) . . ?
N2 Mg1 C29 121.93(8) . . ?
N1 Mg1 C29 114.83(8) . . ?
N2 Mg1 O1 66.74(6) . . ?
N1 Mg1 O1 66.47(7) . . ?
C29 Mg1 O1 148.79(8) . . ?
N2 Mg1 Si2 33.59(5) . . ?
N1 Mg1 Si2 92.98(6) . . ?
C29 Mg1 Si2 149.44(6) . . ?
O1 Mg1 Si2 33.61(4) . . ?
N2 Mg1 Si1 96.82(6) . . ?
N1 Mg1 Si1 33.34(6) . . ?
C29 Mg1 Si1 137.16(6) . . ?
O1 Mg1 Si1 33.40(4) . . ?
Si2 Mg1 Si1 63.51(2) . . ?
O2 Mg2 N5 106.09(8) . . ?
O2 Mg2 N4 114.52(8) . . ?
N5 Mg2 N4 128.36(8) . . ?
O2 Mg2 N3 110.99(8) . . ?
N5 Mg2 N3 128.24(8) . . ?
N4 Mg2 N3 63.51(7) . . ?
O2 Mg2 C29 110.06(7) . . ?
N5 Mg2 C29 143.80(8) . . ?
N4 Mg2 C29 32.25(7) . . ?
N3 Mg2 C29 32.63(7) . . ?
O2 Mg2 Si4 26.13(5) . . ?
N5 Mg2 Si4 80.00(6) . . ?
N4 Mg2 Si4 136.11(6) . . ?
N3 Mg2 Si4 129.60(6) . . ?
C29 Mg2 Si4 136.06(5) . . ?
O2 Mg2 K2 156.04(6) . . ?
N5 Mg2 K2 78.18(5) . . ?
N4 Mg2 K2 77.30(5) . . ?
N3 Mg2 K2 53.81(5) . . ?
C29 Mg2 K2 68.08(5) . . ?
Si4 Mg2 K2 146.44(3) . . ?
O2 Mg2 K1 40.87(5) . . ?
N5 Mg2 K1 146.95(6) . . ?
N4 Mg2 K1 79.58(6) . . ?
N3 Mg2 K1 76.98(5) . . ?
C29 Mg2 K1 69.19(5) . . ?
Si4 Mg2 K1 66.95(2) . . ?
K2 Mg2 K1 130.77(2) . . ?
N7 Mg3 N8 123.46(8) . . ?
N7 Mg3 C98 122.28(8) . . ?
N8 Mg3 C98 114.18(8) . . ?
N7 Mg3 O3 67.12(6) . . ?
N8 Mg3 O3 66.61(7) . . ?
C98 Mg3 O3 148.66(8) . . ?
N7 Mg3 Si5 33.87(5) . . ?
N8 Mg3 Si5 93.13(6) . . ?
C98 Mg3 Si5 149.93(6) . . ?
O3 Mg3 Si5 33.71(4) . . ?
N7 Mg3 Si6 97.48(6) . . ?
N8 Mg3 Si6 33.47(5) . . ?
C98 Mg3 Si6 136.15(6) . . ?
O3 Mg3 Si6 33.51(4) . . ?
Si5 Mg3 Si6 63.88(2) . . ?
N7 Mg3 K3 153.72(6) . . ?
N8 Mg3 K3 66.63(5) . . ?
C98 Mg3 K3 53.19(6) . . ?
O3 Mg3 K3 132.29(4) . . ?
Si5 Mg3 K3 156.86(3) . . ?
Si6 Mg3 K3 98.89(2) . . ?
O4 Mg4 N11 106.31(7) . . ?
O4 Mg4 N9 113.36(8) . . ?
N11 Mg4 N9 129.26(8) . . ?
O4 Mg4 N10 110.97(8) . . ?
N11 Mg4 N10 128.23(8) . . ?
N9 Mg4 N10 63.30(7) . . ?
O4 Mg4 C98 109.85(7) . . ?
N11 Mg4 C98 143.78(8) . . ?
N9 Mg4 C98 32.06(7) . . ?
N10 Mg4 C98 32.42(7) . . ?
O4 Mg4 Si8 26.10(5) . . ?
N11 Mg4 Si8 80.28(5) . . ?
N9 Mg4 Si8 135.33(6) . . ?
N10 Mg4 Si8 129.30(6) . . ?
C98 Mg4 Si8 135.76(6) . . ?
O4 Mg4 K4 157.34(6) . . ?
N11 Mg4 K4 77.85(5) . . ?
N9 Mg4 K4 77.45(6) . . ?
N10 Mg4 K4 54.48(5) . . ?
C98 Mg4 K4 68.07(5) . . ?
Si8 Mg4 K4 147.07(3) . . ?
O4 Mg4 K3 43.76(5) . . ?
N11 Mg4 K3 149.87(6) . . ?
N9 Mg4 K3 77.06(6) . . ?
N10 Mg4 K3 73.35(6) . . ?
C98 Mg4 K3 66.12(5) . . ?
Si8 Mg4 K3 69.67(2) . . ?
K4 Mg4 K3 127.76(2) . . ?
Si2 O1 Si1 143.64(11) . . ?
Si2 O1 Mg1 84.49(7) . . ?
Si1 O1 Mg1 85.90(7) . . ?
Si4 O2 Mg2 122.19(9) . . ?
Si4 O2 K1 128.27(8) . . ?
Mg2 O2 K1 109.39(7) . . ?
Si5 O3 Si6 144.65(12) . . ?
Si5 O3 Mg3 84.82(7) . . ?
Si6 O3 Mg3 86.27(7) . . ?
Si8 O4 Mg4 122.23(9) . . ?
Si8 O4 K3 132.62(9) . . ?
Mg4 O4 K3 104.51(7) . . ?
C1 N1 Si1 125.68(15) . . ?
C1 N1 Mg1 128.30(15) . . ?
Si1 N1 Mg1 105.04(9) . . ?
C17 N2 Si2 123.93(15) . . ?
C17 N2 Mg1 131.30(15) . . ?
Si2 N2 Mg1 104.39(9) . . ?
C29 N3 C30 117.00(19) . . ?
C29 N3 Mg2 87.67(13) . . ?
C30 N3 Mg2 145.80(16) . . ?
C29 N3 K2 106.43(14) . . ?
C30 N3 K2 105.45(13) . . ?
Mg2 N3 K2 88.00(6) . . ?
C29 N4 C33 118.30(18) . . ?
C29 N4 Mg2 92.50(14) . . ?
C33 N4 Mg2 141.26(15) . . ?
C36 N5 Si3 117.78(14) . . ?
C36 N5 Mg2 120.08(14) . . ?
Si3 N5 Mg2 122.07(10) . . ?
C50 N6 Si4 119.08(15) . . ?
C50 N6 Si3 116.86(16) . . ?
Si4 N6 Si3 123.86(11) . . ?
C70 N7 Si5 124.02(14) . . ?
C70 N7 Mg3 131.62(13) . . ?
Si5 N7 Mg3 104.06(9) . . ?
C86 N8 Si6 127.95(15) . . ?
C86 N8 Mg3 126.90(15) . . ?
Si6 N8 Mg3 104.73(10) . . ?
C98 N9 C99 118.04(17) . . ?
C98 N9 Mg4 93.18(13) . . ?
C99 N9 Mg4 141.38(14) . . ?
C98 N10 C102 116.82(18) . . ?
C98 N10 Mg4 88.07(13) . . ?
C102 N10 Mg4 147.11(15) . . ?
C98 N10 K4 105.43(14) . . ?
C102 N10 K4 104.72(14) . . ?
Mg4 N10 K4 87.26(6) . . ?
C105 N11 Si7 116.95(14) . . ?
C105 N11 Mg4 120.67(13) . . ?
Si7 N11 Mg4 122.32(10) . . ?
C119 N12 Si8 120.10(15) . . ?
C119 N12 Si7 115.64(15) . . ?
Si8 N12 Si7 124.11(11) . . ?
N1 C1 C2 120.7(2) . . ?
N1 C1 C6 122.8(2) . . ?
C2 C1 C6 116.6(2) . . ?
N1 C1 K1 113.73(13) . . ?
C2 C1 K1 80.98(14) . . ?
C6 C1 K1 73.84(13) . . ?
C3 C2 C1 120.9(2) . . ?
C3 C2 C7A 117.4(10) . . ?
C1 C2 C7A 119.9(10) . . ?
C3 C2 C7 117.1(4) . . ?
C1 C2 C7 122.0(3) . . ?
C3 C2 K1 78.53(16) . . ?
C1 C2 K1 74.00(13) . . ?
C7A C2 K1 132.2(6) . . ?
C7 C2 K1 118.0(6) . . ?
C4 C3 C2 121.8(3) . . ?
C4 C3 K1 75.53(17) . . ?
C2 C3 K1 77.42(15) . . ?
C4 C3 H3 119.1 . . ?
C2 C3 H3 119.1 . . ?
K1 C3 H3 118.7 . . ?
C3 C4 C5 118.4(2) . . ?
C3 C4 K1 80.49(17) . . ?
C5 C4 K1 73.64(16) . . ?
C3 C4 H4 120.8 . . ?
C5 C4 H4 120.8 . . ?
K1 C4 H4 115.9 . . ?
C4 C5 C6 122.0(3) . . ?
C4 C5 K1 81.66(18) . . ?
C6 C5 K1 76.25(15) . . ?
C4 C5 H5 119 . . ?
C6 C5 H5 119 . . ?
K1 C5 H5 113.2 . . ?
C5 C6 C1 120.3(3) . . ?
C5 C6 C10 116.8(2) . . ?
C1 C6 C10 122.8(2) . . ?
C5 C6 K1 78.35(16) . . ?
C1 C6 K1 80.40(13) . . ?
C10 C6 K1 112.70(16) . . ?
C6 C10 C11 111.1(3) . . ?
C6 C10 C12 111.6(3) . . ?
C11 C10 C12 111.1(3) . . ?
C6 C10 H10 107.6 . . ?
C11 C10 H10 107.6 . . ?
C12 C10 H10 107.6 . . ?
C10 C11 H11C 109.5 . . ?
C10 C11 H11B 109.5 . . ?
H11C C11 H11B 109.5 . . ?
C10 C11 H11A 109.5 . . ?
H11C C11 H11A 109.5 . . ?
H11B C11 H11A 109.5 . . ?
C10 C12 H12C 109.5 . . ?
C10 C12 H12B 109.5 . . ?
H12C C12 H12B 109.5 . . ?
C10 C12 H12A 109.5 . . ?
H12C C12 H12A 109.5 . . ?
H12B C12 H12A 109.5 . . ?
Si1 C13 H13C 109.5 . . ?
Si1 C13 H13B 109.5 . . ?
H13C C13 H13B 109.5 . . ?
Si1 C13 H13A 109.5 . . ?
H13C C13 H13A 109.5 . . ?
H13B C13 H13A 109.5 . . ?
Si1 C14 H14C 109.5 . . ?
Si1 C14 H14B 109.5 . . ?
H14C C14 H14B 109.5 . . ?
Si1 C14 H14A 109.5 . . ?
H14C C14 H14A 109.5 . . ?
H14B C14 H14A 109.5 . . ?
Si2 C15 H15C 109.5 . . ?
Si2 C15 H15B 109.5 . . ?
H15C C15 H15B 109.5 . . ?
Si2 C15 H15A 109.5 . . ?
H15C C15 H15A 109.5 . . ?
H15B C15 H15A 109.5 . . ?
Si2 C16 H16C 109.5 . . ?
Si2 C16 H16B 109.5 . . ?
H16C C16 H16B 109.5 . . ?
Si2 C16 H16A 109.5 . . ?
H16C C16 H16A 109.5 . . ?
H16B C16 H16A 109.5 . . ?
N2 C17 C18 121.1(2) . . ?
N2 C17 C22 121.4(2) . . ?
C18 C17 C22 117.5(2) . . ?
C19 C18 C17 120.4(2) . . ?
C19 C18 C23 117.9(2) . . ?
C17 C18 C23 121.70(19) . . ?
C20 C19 C18 121.4(3) . . ?
C20 C19 H19 119.3 . . ?
C18 C19 H19 119.3 . . ?
C21 C20 C19 118.9(2) . . ?
C21 C20 H20 120.6 . . ?
C19 C20 H20 120.6 . . ?
C20 C21 C22 121.9(2) . . ?
C20 C21 H21 119.1 . . ?
C22 C21 H21 119.1 . . ?
C21 C22 C17 119.9(2) . . ?
C21 C22 C26 117.8(2) . . ?
C17 C22 C26 122.3(2) . . ?
C18 C23 C25 110.5(2) . . ?
C18 C23 C24 112.6(2) . . ?
C25 C23 C24 110.1(2) . . ?
C18 C23 H23 107.8 . . ?
C25 C23 H23 107.8 . . ?
C24 C23 H23 107.8 . . ?
C23 C24 H24C 109.5 . . ?
C23 C24 H24B 109.5 . . ?
H24C C24 H24B 109.5 . . ?
C23 C24 H24A 109.5 . . ?
H24C C24 H24A 109.5 . . ?
H24B C24 H24A 109.5 . . ?
C23 C25 H25C 109.5 . . ?
C23 C25 H25B 109.5 . . ?
H25C C25 H25B 109.5 . . ?
C23 C25 H25A 109.5 . . ?
H25C C25 H25A 109.5 . . ?
H25B C25 H25A 109.5 . . ?
C22 C26 C28 112.1(2) . . ?
C22 C26 C27 110.6(2) . . ?
C28 C26 C27 109.4(3) . . ?
C22 C26 H26 108.2 . . ?
C28 C26 H26 108.2 . . ?
C27 C26 H26 108.2 . . ?
C26 C27 H27C 109.5 . . ?
C26 C27 H27B 109.5 . . ?
H27C C27 H27B 109.5 . . ?
C26 C27 H27A 109.5 . . ?
H27C C27 H27A 109.5 . . ?
H27B C27 H27A 109.5 . . ?
C26 C28 H28C 109.5 . . ?
C26 C28 H28B 109.5 . . ?
H28C C28 H28B 109.5 . . ?
C26 C28 H28A 109.5 . . ?
H28C C28 H28A 109.5 . . ?
H28B C28 H28A 109.5 . . ?
N4 C29 N3 111.64(19) . . ?
N4 C29 Mg1 121.90(15) . . ?
N3 C29 Mg1 126.45(16) . . ?
N4 C29 Mg2 55.25(11) . . ?
N3 C29 Mg2 59.70(11) . . ?
Mg1 C29 Mg2 163.52(10) . . ?
N4 C29 K2 87.25(12) . . ?
N3 C29 K2 51.57(11) . . ?
Mg1 C29 K2 126.62(8) . . ?
Mg2 C29 K2 69.73(5) . . ?
N3 C30 C31 112.6(2) . . ?
N3 C30 C32 111.6(2) . . ?
C31 C30 C32 110.1(2) . . ?
N3 C30 K2 50.96(11) . . ?
C31 C30 K2 61.77(13) . . ?
C32 C30 K2 127.07(17) . . ?
N3 C30 H30 107.4 . . ?
C31 C30 H30 107.4 . . ?
C32 C30 H30 107.4 . . ?
K2 C30 H30 125.2 . . ?
C30 C31 H31C 109.5 . . ?
C30 C31 H31B 109.5 . . ?
H31C C31 H31B 109.5 . . ?
C30 C31 H31A 109.5 . . ?
H31C C31 H31A 109.5 . . ?
H31B C31 H31A 109.5 . . ?
C30 C32 H32C 109.5 . . ?
C30 C32 H32B 109.5 . . ?
H32C C32 H32B 109.5 . . ?
C30 C32 H32A 109.5 . . ?
H32C C32 H32A 109.5 . . ?
H32B C32 H32A 109.5 . . ?
N4 C33 C35 108.26(19) . . ?
N4 C33 C34 113.51(18) . . ?
C35 C33 C34 109.7(2) . . ?
N4 C33 H33 108.4 . . ?
C35 C33 H33 108.4 . . ?
C34 C33 H33 108.4 . . ?
C33 C34 H34C 109.5 . . ?
C33 C34 H34B 109.5 . . ?
H34C C34 H34B 109.5 . . ?
C33 C34 H34A 109.5 . . ?
H34C C34 H34A 109.5 . . ?
H34B C34 H34A 109.5 . . ?
C33 C35 H35C 109.5 . . ?
C33 C35 H35B 109.5 . . ?
H35C C35 H35B 109.5 . . ?
C33 C35 H35A 109.5 . . ?
H35C C35 H35A 109.5 . . ?
H35B C35 H35A 109.5 . . ?
N5 C36 C37 122.0(2) . . ?
N5 C36 C41 121.0(2) . . ?
C37 C36 C41 116.9(2) . . ?
N5 C36 K2 107.18(13) . . ?
C37 C36 K2 76.43(13) . . ?
C41 C36 K2 83.38(14) . . ?
C38 C37 C36 120.1(2) . . ?
C38 C37 C42 117.2(2) . . ?
C36 C37 C42 122.7(2) . . ?
C38 C37 K2 82.79(15) . . ?
C36 C37 K2 76.22(13) . . ?
C42 C37 K2 109.26(15) . . ?
C39 C38 C37 122.1(2) . . ?
C39 C38 K2 83.96(16) . . ?
C37 C38 K2 71.07(14) . . ?
C39 C38 H38 119 . . ?
C37 C38 H38 119 . . ?
K2 C38 H38 116.4 . . ?
C40 C39 C38 118.3(2) . . ?
C40 C39 K2 77.88(16) . . ?
C38 C39 K2 71.50(15) . . ?
C40 C39 H39 120.9 . . ?
C38 C39 H39 120.9 . . ?
K2 C39 H39 120.9 . . ?
C39 C40 C41 122.0(2) . . ?
C39 C40 K2 78.04(16) . . ?
C41 C40 K2 72.36(14) . . ?
C39 C40 H40 119 . . ?
C41 C40 H40 119 . . ?
K2 C40 H40 121.8 . . ?
C40 C41 C36 120.6(2) . . ?
C40 C41 C45 118.1(2) . . ?
C36 C41 C45 121.4(2) . . ?
C40 C41 K2 82.94(16) . . ?
C36 C41 K2 70.10(13) . . ?
C45 C41 K2 117.49(17) . . ?
C37 C42 C44 111.8(2) . . ?
C37 C42 C43 110.4(2) . . ?
C44 C42 C43 110.2(2) . . ?
C37 C42 H42 108.1 . . ?
C44 C42 H42 108.1 . . ?
C43 C42 H42 108.1 . . ?
C42 C43 H43C 109.5 . . ?
C42 C43 H43B 109.5 . . ?
H43C C43 H43B 109.5 . . ?
C42 C43 H43A 109.5 . . ?
H43C C43 H43A 109.5 . . ?
H43B C43 H43A 109.5 . . ?
C42 C44 H44C 109.5 . . ?
C42 C44 H44B 109.5 . . ?
H44C C44 H44B 109.5 . . ?
C42 C44 H44A 109.5 . . ?
H44C C44 H44A 109.5 . . ?
H44B C44 H44A 109.5 . . ?
C41 C45 C46 110.4(3) . . ?
C41 C45 C47 111.5(3) . . ?
C46 C45 C47 111.8(3) . . ?
C41 C45 H45 107.7 . . ?
C46 C45 H45 107.7 . . ?
C47 C45 H45 107.7 . . ?
C45 C46 H46C 109.5 . . ?
C45 C46 H46B 109.5 . . ?
H46C C46 H46B 109.5 . . ?
C45 C46 H46A 109.5 . . ?
H46C C46 H46A 109.5 . . ?
H46B C46 H46A 109.5 . . ?
C45 C47 H47C 109.5 . . ?
C45 C47 H47B 109.5 . . ?
H47C C47 H47B 109.5 . . ?
C45 C47 H47A 109.5 . . ?
H47C C47 H47A 109.5 . . ?
H47B C47 H47A 109.5 . . ?
Si3 C48 H48C 109.5 . . ?
Si3 C48 H48B 109.5 . . ?
H48C C48 H48B 109.5 . . ?
Si3 C48 H48A 109.5 . . ?
H48C C48 H48A 109.5 . . ?
H48B C48 H48A 109.5 . . ?
Si3 C49 H49C 109.5 . . ?
Si3 C49 H49B 109.5 . . ?
H49C C49 H49B 109.5 . . ?
Si3 C49 H49A 109.5 . . ?
H49C C49 H49A 109.5 . . ?
H49B C49 H49A 109.5 . . ?
C51 C50 C55 119.0(2) . . ?
C51 C50 N6 120.4(2) . . ?
C55 C50 N6 120.6(2) . . ?
C52 C51 C50 119.5(3) . . ?
C52 C51 C56 117.1(3) . . ?
C50 C51 C56 123.3(2) . . ?
C53 C52 C51 121.0(3) . . ?
C53 C52 H52 119.5 . . ?
C51 C52 H52 119.5 . . ?
C52 C53 C54 120.0(3) . . ?
C52 C53 H53 120 . . ?
C54 C53 H53 120 . . ?
C53 C54 C55 121.2(3) . . ?
C53 C54 H54 119.4 . . ?
C55 C54 H54 119.4 . . ?
C54 C55 C50 119.2(3) . . ?
C54 C55 C59 117.7(3) . . ?
C50 C55 C59 123.0(2) . . ?
C51 C56 C58 112.7(3) . . ?
C51 C56 C57 111.1(3) . . ?
C58 C56 C57 108.8(3) . . ?
C51 C56 H56 108 . . ?
C58 C56 H56 108 . . ?
C57 C56 H56 108 . . ?
C56 C57 H57C 109.5 . . ?
C56 C57 H57B 109.5 . . ?
H57C C57 H57B 109.5 . . ?
C56 C57 H57A 109.5 . . ?
H57C C57 H57A 109.5 . . ?
H57B C57 H57A 109.5 . . ?
C56 C58 H58C 109.5 . . ?
C56 C58 H58B 109.5 . . ?
H58C C58 H58B 109.5 . . ?
C56 C58 H58A 109.5 . . ?
H58C C58 H58A 109.5 . . ?
H58B C58 H58A 109.5 . . ?
C61 C59 C55 111.5(3) . . ?
C61 C59 C60 108.8(3) . . ?
C55 C59 C60 112.3(3) . . ?
C61 C59 H59 108 . . ?
C55 C59 H59 108 . . ?
C60 C59 H59 108 . . ?
C59 C60 H60C 109.5 . . ?
C59 C60 H60B 109.5 . . ?
H60C C60 H60B 109.5 . . ?
C59 C60 H60A 109.5 . . ?
H60C C60 H60A 109.5 . . ?
H60B C60 H60A 109.5 . . ?
C59 C61 H61C 109.5 . . ?
C59 C61 H61B 109.5 . . ?
H61C C61 H61B 109.5 . . ?
C59 C61 H61A 109.5 . . ?
H61C C61 H61A 109.5 . . ?
H61B C61 H61A 109.5 . . ?
Si4 C62 H62C 109.5 . . ?
Si4 C62 H62B 109.5 . . ?
H62C C62 H62B 109.5 . . ?
Si4 C62 H62A 109.5 . . ?
H62C C62 H62A 109.5 . . ?
H62B C62 H62A 109.5 . . ?
Si4 C63 H63C 109.5 . . ?
Si4 C63 H63B 109.5 . . ?
H63C C63 H63B 109.5 . . ?
Si4 C63 H63A 109.5 . . ?
H63C C63 H63A 109.5 . . ?
H63B C63 H63A 109.5 . . ?
N7 C70 C71 121.6(2) . . ?
N7 C70 C75 120.9(2) . . ?
C71 C70 C75 117.5(2) . . ?
C72 C71 C70 120.1(2) . . ?
C72 C71 C76 117.9(2) . . ?
C70 C71 C76 121.9(2) . . ?
C73 C72 C71 121.8(2) . . ?
C73 C72 H72 119.1 . . ?
C71 C72 H72 119.1 . . ?
C72 C73 C74 118.7(2) . . ?
C72 C73 H73 120.7 . . ?
C74 C73 H73 120.7 . . ?
C73 C74 C75 121.5(3) . . ?
C73 C74 H74 119.3 . . ?
C75 C74 H74 119.3 . . ?
C74 C75 C70 120.3(2) . . ?
C74 C75 C79 117.9(2) . . ?
C70 C75 C79 121.9(2) . . ?
C71 C76 C77 112.3(2) . . ?
C71 C76 C78 110.4(2) . . ?
C77 C76 C78 109.2(2) . . ?
C71 C76 H76 108.3 . . ?
C77 C76 H76 108.3 . . ?
C78 C76 H76 108.3 . . ?
C76 C77 H77C 109.5 . . ?
C76 C77 H77B 109.5 . . ?
H77C C77 H77B 109.5 . . ?
C76 C77 H77A 109.5 . . ?
H77C C77 H77A 109.5 . . ?
H77B C77 H77A 109.5 . . ?
C76 C78 H78C 109.5 . . ?
C76 C78 H78B 109.5 . . ?
H78C C78 H78B 109.5 . . ?
C76 C78 H78A 109.5 . . ?
H78C C78 H78A 109.5 . . ?
H78B C78 H78A 109.5 . . ?
C75 C79 C80 110.70(19) . . ?
C75 C79 C81 112.8(2) . . ?
C80 C79 C81 109.8(2) . . ?
C75 C79 H79 107.8 . . ?
C80 C79 H79 107.8 . . ?
C81 C79 H79 107.8 . . ?
C79 C80 H80C 109.5 . . ?
C79 C80 H80B 109.5 . . ?
H80C C80 H80B 109.5 . . ?
C79 C80 H80A 109.5 . . ?
H80C C80 H80A 109.5 . . ?
H80B C80 H80A 109.5 . . ?
C79 C81 H81C 109.5 . . ?
C79 C81 H81B 109.5 . . ?
H81C C81 H81B 109.5 . . ?
C79 C81 H81A 109.5 . . ?
H81C C81 H81A 109.5 . . ?
H81B C81 H81A 109.5 . . ?
Si5 C82 H82C 109.5 . . ?
Si5 C82 H82B 109.5 . . ?
H82C C82 H82B 109.5 . . ?
Si5 C82 H82A 109.5 . . ?
H82C C82 H82A 109.5 . . ?
H82B C82 H82A 109.5 . . ?
Si5 C83 H83C 109.5 . . ?
Si5 C83 H83B 109.5 . . ?
H83C C83 H83B 109.5 . . ?
Si5 C83 H83A 109.5 . . ?
H83C C83 H83A 109.5 . . ?
H83B C83 H83A 109.5 . . ?
Si6 C84 H84C 109.5 . . ?
Si6 C84 H84B 109.5 . . ?
H84C C84 H84B 109.5 . . ?
Si6 C84 H84A 109.5 . . ?
H84C C84 H84A 109.5 . . ?
H84B C84 H84A 109.5 . . ?
Si6 C85 H85C 109.5 . . ?
Si6 C85 H85B 109.5 . . ?
H85C C85 H85B 109.5 . . ?
Si6 C85 H85A 109.5 . . ?
H85C C85 H85A 109.5 . . ?
H85B C85 H85A 109.5 . . ?
N8 C86 C87 123.1(2) . . ?
N8 C86 C91 119.7(2) . . ?
C87 C86 C91 117.1(2) . . ?
N8 C86 K3 113.01(13) . . ?
C87 C86 K3 75.12(12) . . ?
C91 C86 K3 79.36(13) . . ?
C88 C87 C86 120.2(2) . . ?
C88 C87 C92 117.2(2) . . ?
C86 C87 C92 122.6(2) . . ?
C88 C87 K3 78.61(15) . . ?
C86 C87 K3 78.50(13) . . ?
C92 C87 K3 113.10(16) . . ?
C89 C88 C87 122.1(2) . . ?
C89 C88 K3 80.46(17) . . ?
C87 C88 K3 75.61(15) . . ?
C89 C88 H88 119 . . ?
C87 C88 H88 119 . . ?
K3 C88 H88 115.3 . . ?
C88 C89 C90 118.4(2) . . ?
C88 C89 K3 74.45(16) . . ?
C90 C89 K3 78.18(16) . . ?
C88 C89 H89 120.8 . . ?
C90 C89 H89 120.8 . . ?
K3 C89 H89 117.5 . . ?
C89 C90 C91 122.1(3) . . ?
C89 C90 K3 77.04(17) . . ?
C91 C90 K3 76.63(15) . . ?
C89 C90 H90 118.9 . . ?
C91 C90 H90 118.9 . . ?
K3 C90 H90 118.1 . . ?
C90 C91 C86 120.1(2) . . ?
C90 C91 C95A 120.6(7) . . ?
C86 C91 C95A 116.0(7) . . ?
C90 C91 C95 116.8(3) . . ?
C86 C91 C95 123.1(3) . . ?
C90 C91 K3 78.39(15) . . ?
C86 C91 K3 74.64(12) . . ?
C95A C91 K3 136.0(8) . . ?
C95 C91 K3 116.0(4) . . ?
C87 C92 C93 111.8(2) . . ?
C87 C92 C94 110.6(3) . . ?
C93 C92 C94 111.1(3) . . ?
C87 C92 H92 107.7 . . ?
C93 C92 H92 107.7 . . ?
C94 C92 H92 107.7 . . ?
C92 C93 H93C 109.5 . . ?
C92 C93 H93B 109.5 . . ?
H93C C93 H93B 109.5 . . ?
C92 C93 H93A 109.5 . . ?
H93C C93 H93A 109.5 . . ?
H93B C93 H93A 109.5 . . ?
C92 C94 H94C 109.5 . . ?
C92 C94 H94B 109.5 . . ?
H94C C94 H94B 109.5 . . ?
C92 C94 H94A 109.5 . . ?
H94C C94 H94A 109.5 . . ?
H94B C94 H94A 109.5 . . ?
N9 C98 N10 111.45(18) . . ?
N9 C98 Mg3 121.49(15) . . ?
N10 C98 Mg3 127.04(16) . . ?
N9 C98 Mg4 54.76(10) . . ?
N10 C98 Mg4 59.51(11) . . ?
Mg3 C98 Mg4 165.05(10) . . ?
N9 C98 K3 90.17(13) . . ?
N10 C98 K3 85.85(12) . . ?
Mg3 C98 K3 95.14(7) . . ?
Mg4 C98 K3 71.10(5) . . ?
N9 C98 K4 87.29(13) . . ?
N10 C98 K4 52.51(11) . . ?
Mg3 C98 K4 125.37(8) . . ?
Mg4 C98 K4 69.57(5) . . ?
K3 C98 K4 133.23(6) . . ?
N9 C99 C100 108.32(18) . . ?
N9 C99 C101 113.84(19) . . ?
C100 C99 C101 109.2(2) . . ?
N9 C99 H99 108.5 . . ?
C100 C99 H99 108.5 . . ?
C101 C99 H99 108.5 . . ?
C99 C100 H10C 109.5 . . ?
C99 C100 H10B 109.5 . . ?
H10C C100 H10B 109.5 . . ?
C99 C100 H10A 109.5 . . ?
H10C C100 H10A 109.5 . . ?
H10B C100 H10A 109.5 . . ?
C99 C101 H10F 109.5 . . ?
C99 C101 H10E 109.5 . . ?
H10F C101 H10E 109.5 . . ?
C99 C101 H10D 109.5 . . ?
H10F C101 H10D 109.5 . . ?
H10E C101 H10D 109.5 . . ?
N10 C102 C104 112.6(2) . . ?
N10 C102 C103 111.5(2) . . ?
C104 C102 C103 110.1(2) . . ?
N10 C102 K4 51.67(11) . . ?
C104 C102 K4 61.00(13) . . ?
C103 C102 K4 126.39(17) . . ?
N10 C102 H102 107.5 . . ?
C104 C102 H102 107.5 . . ?
C103 C102 H102 107.5 . . ?
K4 C102 H102 125.9 . . ?
C102 C103 H10I 109.5 . . ?
C102 C103 H10H 109.5 . . ?
H10I C103 H10H 109.5 . . ?
C102 C103 H10G 109.5 . . ?
H10I C103 H10G 109.5 . . ?
H10H C103 H10G 109.5 . . ?
C102 C104 H10L 109.5 . . ?
C102 C104 H10K 109.5 . . ?
H10L C104 H10K 109.5 . . ?
C102 C104 H10J 109.5 . . ?
H10L C104 H10J 109.5 . . ?
H10K C104 H10J 109.5 . . ?
N11 C105 C110 122.1(2) . . ?
N11 C105 C106 121.3(2) . . ?
C110 C105 C106 116.5(2) . . ?
N11 C105 K4 106.89(12) . . ?
C110 C105 K4 76.71(12) . . ?
C106 C105 K4 83.01(13) . . ?
C107 C106 C105 120.8(2) . . ?
C107 C106 C211 118.1(2) . . ?
C105 C106 C211 121.1(2) . . ?
C107 C106 C111 118.1(2) . . ?
C105 C106 C111 121.1(2) . . ?
C107 C106 K4 83.33(15) . . ?
C105 C106 K4 70.37(12) . . ?
C211 C106 K4 117.23(17) . . ?
C111 C106 K4 117.23(17) . . ?
C108 C107 C106 121.9(2) . . ?
C108 C107 K4 78.66(16) . . ?
C106 C107 K4 72.01(14) . . ?
C108 C107 H107 119.1 . . ?
C106 C107 H107 119.1 . . ?
K4 C107 H107 121.3 . . ?
C109 C108 C107 118.4(2) . . ?
C109 C108 K4 71.71(15) . . ?
C107 C108 K4 77.30(16) . . ?
C109 C108 H108 120.8 . . ?
C107 C108 H108 120.8 . . ?
K4 C108 H108 121.4 . . ?
C108 C109 C110 122.1(2) . . ?
C108 C109 K4 83.96(16) . . ?
C110 C109 K4 70.66(13) . . ?
C108 C109 H109 118.9 . . ?
C110 C109 H109 118.9 . . ?
K4 C109 H109 116.8 . . ?
C109 C110 C105 120.3(2) . . ?
C109 C110 C114 117.4(2) . . ?
C105 C110 C114 122.3(2) . . ?
C109 C110 K4 83.35(14) . . ?
C105 C110 K4 75.95(12) . . ?
C114 C110 K4 109.54(14) . . ?
C111 C112 H11D 109.5 . . ?
C111 C112 H11E 109.5 . . ?
H11D C112 H11E 109.5 . . ?
C111 C112 H11F 109.5 . . ?
H11D C112 H11F 109.5 . . ?
H11E C112 H11F 109.5 . . ?
C110 C114 C115 110.4(2) . . ?
C110 C114 C116 111.6(2) . . ?
C115 C114 C116 110.0(2) . . ?
C110 C114 H114 108.2 . . ?
C115 C114 H114 108.2 . . ?
C116 C114 H114 108.2 . . ?
C114 C115 H11L 109.5 . . ?
C114 C115 H11K 109.5 . . ?
H11L C115 H11K 109.5 . . ?
C114 C115 H11J 109.5 . . ?
H11L C115 H11J 109.5 . . ?
H11K C115 H11J 109.5 . . ?
C114 C116 H11O 109.5 . . ?
C114 C116 H11N 109.5 . . ?
H11O C116 H11N 109.5 . . ?
C114 C116 H11M 109.5 . . ?
H11O C116 H11M 109.5 . . ?
H11N C116 H11M 109.5 . . ?
C120 C119 C124 119.2(2) . . ?
C120 C119 N12 119.8(2) . . ?
C124 C119 N12 121.0(2) . . ?
C121 C120 C119 118.9(2) . . ?
C121 C120 C125 118.2(3) . . ?
C119 C120 C125 122.9(2) . . ?
C122 C121 C120 121.6(3) . . ?
C122 C121 H121 119.2 . . ?
C120 C121 H121 119.2 . . ?
C123 C122 C121 119.5(3) . . ?
C123 C122 H122 120.2 . . ?
C121 C122 H122 120.2 . . ?
C122 C123 C124 121.4(3) . . ?
C122 C123 H123 119.3 . . ?
C124 C123 H123 119.3 . . ?
C123 C124 C119 119.2(3) . . ?
C123 C124 C128 117.7(2) . . ?
C119 C124 C128 123.1(2) . . ?
C126 C125 C120 110.9(3) . . ?
C126 C125 C127 108.7(3) . . ?
C120 C125 C127 112.7(3) . . ?
C126 C125 H125 108.1 . . ?
C120 C125 H125 108.1 . . ?
C127 C125 H125 108.1 . . ?
C125 C126 H12F 109.5 . . ?
C125 C126 H12E 109.5 . . ?
H12F C126 H12E 109.5 . . ?
C125 C126 H12D 109.5 . . ?
H12F C126 H12D 109.5 . . ?
H12E C126 H12D 109.5 . . ?
C125 C127 H12I 109.5 . . ?
C125 C127 H12H 109.5 . . ?
H12I C127 H12H 109.5 . . ?
C125 C127 H12G 109.5 . . ?
H12I C127 H12G 109.5 . . ?
H12H C127 H12G 109.5 . . ?
C124 C128 C129 111.2(3) . . ?
C124 C128 C130 112.4(2) . . ?
C129 C128 C130 109.4(2) . . ?
C124 C128 H128 107.9 . . ?
C129 C128 H128 107.9 . . ?
C130 C128 H128 107.9 . . ?
C128 C129 H12J 109.5 . . ?
C128 C129 H12K 109.5 . . ?
H12J C129 H12K 109.5 . . ?
C128 C129 H12L 109.5 . . ?
H12J C129 H12L 109.5 . . ?
H12K C129 H12L 109.5 . . ?
C128 C130 H13F 109.5 . . ?
C128 C130 H13E 109.5 . . ?
H13F C130 H13E 109.5 . . ?
C128 C130 H13D 109.5 . . ?
H13F C130 H13D 109.5 . . ?
H13E C130 H13D 109.5 . . ?
Si8 C131 H13I 109.5 . . ?
Si8 C131 H13H 109.5 . . ?
H13I C131 H13H 109.5 . . ?
Si8 C131 H13G 109.5 . . ?
H13I C131 H13G 109.5 . . ?
H13H C131 H13G 109.5 . . ?
Si8 C132 H13L 109.5 . . ?
Si8 C132 H13K 109.5 . . ?
H13L C132 H13K 109.5 . . ?
Si8 C132 H13J 109.5 . . ?
H13L C132 H13J 109.5 . . ?
H13K C132 H13J 109.5 . . ?
C134 C133 C138 119.9(4) . . ?
C134 C133 K3 93.7(3) . . ?
C138 C133 K3 103.3(3) . . ?
C134 C133 H133 120.1 . . ?
C138 C133 H133 120.1 . . ?
K3 C133 H133 72.9 . . ?
C133 C134 C135 119.8(4) . . ?
C133 C134 H134 120.1 . . ?
C135 C134 H134 120.1 . . ?
C136 C135 C134 119.7(3) . . ?
C136 C135 H135 120.2 . . ?
C134 C135 H135 120.2 . . ?
C137 C136 C135 120.8(4) . . ?
C137 C136 H136 119.6 . . ?
C135 C136 H136 119.6 . . ?
C136 C137 C138 119.9(4) . . ?
C136 C137 H137 120 . . ?
C138 C137 H137 120 . . ?
C137 C138 C133 120.0(4) . . ?
C137 C138 H138 120 . . ?
C133 C138 H138 120 . . ?
C8 C7 C9 108.5(5) . . ?
C8 C7 C2 114.1(6) . . ?
C9 C7 C2 109.6(6) . . ?
C8 C7 H7 108.2 . . ?
C9 C7 H7 108.2 . . ?
C2 C7 H7 108.2 . . ?
C7 C8 H8A 109.5 . . ?
C7 C8 H8B 109.5 . . ?
H8A C8 H8B 109.5 . . ?
C7 C8 H8C 109.5 . . ?
H8A C8 H8C 109.5 . . ?
H8B C8 H8C 109.5 . . ?
C7 C9 H9A 109.5 . . ?
C7 C9 H9B 109.5 . . ?
H9A C9 H9B 109.5 . . ?
C7 C9 H9C 109.5 . . ?
H9A C9 H9C 109.5 . . ?
H9B C9 H9C 109.5 . . ?
C8A C7A C9A 110.6(16) . . ?
C8A C7A C2 110.1(16) . . ?
C9A C7A C2 112.2(13) . . ?
C8A C7A H7A 107.9 . . ?
C9A C7A H7A 107.9 . . ?
C2 C7A H7A 107.9 . . ?
C7A C8A H8A1 109.5 . . ?
C7A C8A H8A2 109.5 . . ?
H8A1 C8A H8A2 109.5 . . ?
C7A C8A H8A3 109.5 . . ?
H8A1 C8A H8A3 109.5 . . ?
H8A2 C8A H8A3 109.5 . . ?
C7A C9A H9A1 109.5 . . ?
C7A C9A H9A2 109.5 . . ?
H9A1 C9A H9A2 109.5 . . ?
C7A C9A H9A3 109.5 . . ?
H9A1 C9A H9A3 109.5 . . ?
H9A2 C9A H9A3 109.5 . . ?
Si7 C117 H11P 109.5 . . ?
Si7 C117 H11Q 109.5 . . ?
H11P C117 H11Q 109.5 . . ?
Si7 C117 H11R 109.5 . . ?
H11P C117 H11R 109.5 . . ?
H11Q C117 H11R 109.5 . . ?
Si7 C118 H11S 109.5 . . ?
Si7 C118 H11T 109.5 . . ?
H11S C118 H11T 109.5 . . ?
Si7 C118 H11U 109.5 . . ?
H11S C118 H11U 109.5 . . ?
H11T C118 H11U 109.5 . . ?
Si7 C217 H21A 109.5 . . ?
Si7 C217 H21B 109.5 . . ?
H21A C217 H21B 109.5 . . ?
Si7 C217 H21C 109.5 . . ?
H21A C217 H21C 109.5 . . ?
H21B C217 H21C 109.5 . . ?
Si7 C218 H21D 109.5 . . ?
Si7 C218 H21E 109.5 . . ?
H21D C218 H21E 109.5 . . ?
Si7 C218 H21F 109.5 . . ?
H21D C218 H21F 109.5 . . ?
H21E C218 H21F 109.5 . . ?
C97 C95 C91 109.3(5) . . ?
C97 C95 C96 108.7(4) . . ?
C91 C95 C96 115.3(4) . . ?
C97 C95 H95 107.7 . . ?
C91 C95 H95 107.7 . . ?
C96 C95 H95 107.7 . . ?
C95 C96 H96C 109.5 . . ?
C95 C96 H96B 109.5 . . ?
H96C C96 H96B 109.5 . . ?
C95 C96 H96A 109.5 . . ?
H96C C96 H96A 109.5 . . ?
H96B C96 H96A 109.5 . . ?
C95 C97 H97C 109.5 . . ?
C95 C97 H97B 109.5 . . ?
H97C C97 H97B 109.5 . . ?
C95 C97 H97A 109.5 . . ?
H97C C97 H97A 109.5 . . ?
H97B C97 H97A 109.5 . . ?
C95A C97A H97F 109.5 . . ?
C95A C97A H97E 109.5 . . ?
H97F C97A H97E 109.5 . . ?
C95A C97A H97D 109.5 . . ?
H97F C97A H97D 109.5 . . ?
H97E C97A H97D 109.5 . . ?
C97A C95A C96A 112.9(15) . . ?
C97A C95A C91 113.9(12) . . ?
C96A C95A C91 103.6(12) . . ?
C97A C95A H95A 108.7 . . ?
C96A C95A H95A 108.7 . . ?
C91 C95A H95A 108.7 . . ?
C95A C96A H96F 109.5 . . ?
C95A C96A H96E 109.5 . . ?
H96F C96A H96E 109.5 . . ?
C95A C96A H96D 109.5 . . ?
H96F C96A H96D 109.5 . . ?
H96E C96A H96D 109.5 . . ?
C106 C111 C112 110.3(3) . . ?
C106 C111 C113 113.4(4) . . ?
C112 C111 C113 103.5(8) . . ?
C106 C111 H111 109.8 . . ?
C112 C111 H111 109.8 . . ?
C113 C111 H111 109.8 . . ?
C111 C113 H11G 109.5 . . ?
C111 C113 H11H 109.5 . . ?
H11G C113 H11H 109.5 . . ?
C111 C113 H11I 109.5 . . ?
H11G C113 H11I 109.5 . . ?
H11H C113 H11I 109.5 . . ?
C106 C211 C112 110.3(3) . . ?
C106 C211 C213 108.9(5) . . ?
C112 C211 C213 121.9(5) . . ?
C106 C211 H211 104.7 . . ?
C112 C211 H211 104.7 . . ?
C213 C211 H211 104.7 . . ?
C211 C213 H21G 109.5 . . ?
C211 C213 H21H 109.5 . . ?
H21G C213 H21H 109.5 . . ?
C211 C213 H21I 109.5 . . ?
H21G C213 H21I 109.5 . . ?
H21H C213 H21I 109.5 . . ?
C65 C64 C69 120 . . ?
C65 C64 K1 101.5(2) . . ?
C69 C64 K1 90.8(2) . . ?
C65 C64 H64 120 . . ?
C69 C64 H64 120 . . ?
K1 C64 H64 77.7 . . ?
C64 C65 C66 120 . . ?
C64 C65 H65 120 . . ?
C66 C65 H65 120 . . ?
C67 C66 C65 120 . . ?
C67 C66 H66 120 . . ?
C65 C66 H66 120 . . ?
C66 C67 C68 120 . . ?
C66 C67 H67 120 . . ?
C68 C67 H67 120 . . ?
C69 C68 C67 120 . . ?
C69 C68 H68 120 . . ?
C67 C68 H68 120 . . ?
C68 C69 C64 120 . . ?
C68 C69 H69 120 . . ?
C64 C69 H69 120 . . ?
C65A C64A C69A 120 . . ?
C65A C64A H64A 120 . . ?
C69A C64A H64A 120 . . ?
C64A C65A C66A 120 . . ?
C64A C65A H65A 120 . . ?
C66A C65A H65A 120 . . ?
C65A C66A C67A 120 . . ?
C65A C66A H66A 120 . . ?
C67A C66A H66A 120 . . ?
C68A C67A C66A 120 . . ?
C68A C67A H67A 120 . . ?
C66A C67A H67A 120 . . ?
C67A C68A C69A 120 . . ?
C67A C68A H68A 120 . . ?
C69A C68A H68A 120 . . ?
C68A C69A C64A 120 . . ?
C68A C69A H69A 120 . . ?
C64A C69A H69A 120 . . ?

loop_
_geom_bond_atom_site_label_1
_geom_bond_atom_site_label_2
_geom_bond_distance
_geom_bond_site_symmetry_2
_geom_bond_publ_flag
K1 O2 2.5228(16) . ?
K1 C6 3.156(3) . ?
K1 C5 3.182(3) . ?
K1 C1 3.240(2) . ?
K1 C4 3.281(3) . ?
K1 C2 3.329(3) . ?
K1 C3 3.342(3) . ?
K1 C64 3.457(5) . ?
K1 Mg2 3.6366(9) . ?
K1 Si4 3.7341(9) . ?
K2 N3 2.8376(19) . ?
K2 C36 3.011(2) . ?
K2 C37 3.014(2) . ?
K2 C38 3.161(3) . ?
K2 C41 3.181(2) . ?
K2 C40 3.313(3) . ?
K2 C39 3.315(3) . ?
K2 C29 3.475(2) . ?
K2 Mg2 3.5137(8) . ?
K2 C30 3.522(3) . ?
K3 O4 2.5185(16) . ?
K3 C87 3.103(2) . ?
K3 C88 3.141(3) . ?
K3 C86 3.147(2) . ?
K3 C91 3.207(2) . ?
K3 C89 3.215(3) . ?
K3 C90 3.229(3) . ?
K3 C98 3.407(2) . ?
K3 C133 3.429(4) . ?
K3 Mg4 3.5253(9) . ?
K3 Si8 3.7934(8) . ?
K3 Mg3 4.2387(9) . ?
K4 N10 2.868(2) . ?
K4 C105 3.009(2) . ?
K4 C110 3.019(2) . ?
K4 C106 3.171(2) . ?
K4 C109 3.178(3) . ?
K4 C16 3.210(2) 1_655 ?
K4 C107 3.312(3) . ?
K4 C108 3.329(3) . ?
K4 C98 3.484(2) . ?
K4 Mg4 3.5197(8) . ?
K4 C102 3.536(3) . ?
Si1 O1 1.6523(16) . ?
Si1 N1 1.704(2) . ?
Si1 C13 1.856(3) . ?
Si1 C14 1.869(3) . ?
Si1 Mg1 2.9942(9) . ?
Si2 O1 1.6430(16) . ?
Si2 N2 1.6872(19) . ?
Si2 C15 1.873(3) . ?
Si2 C16 1.875(2) . ?
Si2 Mg1 2.9541(9) . ?
Si3 N5 1.7161(19) . ?
Si3 N6 1.7562(19) . ?
Si3 C49 1.872(4) . ?
Si3 C48 1.876(4) . ?
Si4 O2 1.6030(17) . ?
Si4 N6 1.755(2) . ?
Si4 C62 1.877(2) . ?
Si4 C63 1.886(3) . ?
Si4 Mg2 3.0809(9) . ?
Si5 O3 1.6423(17) . ?
Si5 N7 1.6929(18) . ?
Si5 C82 1.870(3) . ?
Si5 C83 1.871(2) . ?
Si5 Mg3 2.9469(8) . ?
Si6 O3 1.6536(18) . ?
Si6 N8 1.7043(18) . ?
Si6 C84 1.863(3) . ?
Si6 C85 1.863(3) . ?
Si6 Mg3 2.9889(9) . ?
Si7 C218 1.70(2) . ?
Si7 N11 1.7148(18) . ?
Si7 N12 1.7533(19) . ?
Si7 C117 1.835(7) . ?
Si7 C118 1.934(6) . ?
Si7 C217 2.104(19) . ?
Si8 O4 1.6045(15) . ?
Si8 N12 1.7529(19) . ?
Si8 C132 1.881(3) . ?
Si8 C131 1.881(3) . ?
Si8 Mg4 3.0856(8) . ?
Mg1 N2 2.0415(19) . ?
Mg1 N1 2.0594(19) . ?
Mg1 C29 2.232(2) . ?
Mg1 O1 2.6179(18) . ?
Mg2 O2 1.9122(16) . ?
Mg2 N5 2.0513(19) . ?
Mg2 N4 2.069(2) . ?
Mg2 N3 2.1737(19) . ?
Mg2 C29 2.516(2) . ?
Mg3 N7 2.0358(19) . ?
Mg3 N8 2.060(2) . ?
Mg3 C98 2.235(2) . ?
Mg3 O3 2.5995(18) . ?
Mg4 O4 1.9153(16) . ?
Mg4 N11 2.0483(18) . ?
Mg4 N9 2.0700(18) . ?
Mg4 N10 2.1818(19) . ?
Mg4 C98 2.531(2) . ?
N1 C1 1.392(3) . ?
N2 C17 1.416(3) . ?
N3 C29 1.358(3) . ?
N3 C30 1.462(3) . ?
N4 C29 1.344(3) . ?
N4 C33 1.471(3) . ?
N5 C36 1.418(3) . ?
N6 C50 1.442(3) . ?
N7 C70 1.413(3) . ?
N8 C86 1.396(3) . ?
N9 C98 1.345(3) . ?
N9 C99 1.468(3) . ?
N10 C98 1.357(3) . ?
N10 C102 1.464(3) . ?
N11 C105 1.418(3) . ?
N12 C119 1.445(3) . ?
C1 C2 1.425(4) . ?
C1 C6 1.428(3) . ?
C2 C3 1.390(4) . ?
C2 C7A 1.519(15) . ?
C2 C7 1.541(6) . ?
C3 C4 1.378(4) . ?
C3 H3 0.95 . ?
C4 C5 1.386(5) . ?
C4 H4 0.95 . ?
C5 C6 1.393(4) . ?
C5 H5 0.95 . ?
C6 C10 1.513(4) . ?
C10 C11 1.534(4) . ?
C10 C12 1.536(4) . ?
C10 H10 1 . ?
C11 H11C 0.98 . ?
C11 H11B 0.98 . ?
C11 H11A 0.98 . ?
C12 H12C 0.98 . ?
C12 H12B 0.98 . ?
C12 H12A 0.98 . ?
C13 H13C 0.98 . ?
C13 H13B 0.98 . ?
C13 H13A 0.98 . ?
C14 H14C 0.98 . ?
C14 H14B 0.98 . ?
C14 H14A 0.98 . ?
C15 H15C 0.98 . ?
C15 H15B 0.98 . ?
C15 H15A 0.98 . ?
C16 H16C 0.98 . ?
C16 H16B 0.98 . ?
C16 H16A 0.98 . ?
C17 C18 1.420(3) . ?
C17 C22 1.423(3) . ?
C18 C19 1.398(3) . ?
C18 C23 1.523(3) . ?
C19 C20 1.386(4) . ?
C19 H19 0.95 . ?
C20 C21 1.374(4) . ?
C20 H20 0.95 . ?
C21 C22 1.402(3) . ?
C21 H21 0.95 . ?
C22 C26 1.516(4) . ?
C23 C25 1.530(3) . ?
C23 C24 1.531(3) . ?
C23 H23 1 . ?
C24 H24C 0.98 . ?
C24 H24B 0.98 . ?
C24 H24A 0.98 . ?
C25 H25C 0.98 . ?
C25 H25B 0.98 . ?
C25 H25A 0.98 . ?
C26 C28 1.530(4) . ?
C26 C27 1.532(4) . ?
C26 H26 1 . ?
C27 H27C 0.98 . ?
C27 H27B 0.98 . ?
C27 H27A 0.98 . ?
C28 H28C 0.98 . ?
C28 H28B 0.98 . ?
C28 H28A 0.98 . ?
C30 C31 1.529(3) . ?
C30 C32 1.531(4) . ?
C30 H30 1 . ?
C31 H31C 0.98 . ?
C31 H31B 0.98 . ?
C31 H31A 0.98 . ?
C32 H32C 0.98 . ?
C32 H32B 0.98 . ?
C32 H32A 0.98 . ?
C33 C35 1.527(3) . ?
C33 C34 1.527(3) . ?
C33 H33 1 . ?
C34 H34C 0.98 . ?
C34 H34B 0.98 . ?
C34 H34A 0.98 . ?
C35 H35C 0.98 . ?
C35 H35B 0.98 . ?
C35 H35A 0.98 . ?
C36 C37 1.425(3) . ?
C36 C41 1.430(3) . ?
C37 C38 1.404(3) . ?
C37 C42 1.520(3) . ?
C38 C39 1.384(4) . ?
C38 H38 0.95 . ?
C39 C40 1.382(4) . ?
C39 H39 0.95 . ?
C40 C41 1.395(3) . ?
C40 H40 0.95 . ?
C41 C45 1.513(4) . ?
C42 C44 1.534(3) . ?
C42 C43 1.536(4) . ?
C42 H42 1 . ?
C43 H43C 0.98 . ?
C43 H43B 0.98 . ?
C43 H43A 0.98 . ?
C44 H44C 0.98 . ?
C44 H44B 0.98 . ?
C44 H44A 0.98 . ?
C45 C46 1.517(5) . ?
C45 C47 1.535(4) . ?
C45 H45 1 . ?
C46 H46C 0.98 . ?
C46 H46B 0.98 . ?
C46 H46A 0.98 . ?
C47 H47C 0.98 . ?
C47 H47B 0.98 . ?
C47 H47A 0.98 . ?
C48 H48C 0.98 . ?
C48 H48B 0.98 . ?
C48 H48A 0.98 . ?
C49 H49C 0.98 . ?
C49 H49B 0.98 . ?
C49 H49A 0.98 . ?
C50 C51 1.413(4) . ?
C50 C55 1.418(4) . ?
C51 C52 1.398(4) . ?
C51 C56 1.521(4) . ?
C52 C53 1.376(5) . ?
C52 H52 0.95 . ?
C53 C54 1.377(5) . ?
C53 H53 0.95 . ?
C54 C55 1.399(4) . ?
C54 H54 0.95 . ?
C55 C59 1.516(4) . ?
C56 C58 1.529(4) . ?
C56 C57 1.530(5) . ?
C56 H56 1 . ?
C57 H57C 0.98 . ?
C57 H57B 0.98 . ?
C57 H57A 0.98 . ?
C58 H58C 0.98 . ?
C58 H58B 0.98 . ?
C58 H58A 0.98 . ?
C59 C61 1.508(5) . ?
C59 C60 1.534(5) . ?
C59 H59 1 . ?
C60 H60C 0.98 . ?
C60 H60B 0.98 . ?
C60 H60A 0.98 . ?
C61 H61C 0.98 . ?
C61 H61B 0.98 . ?
C61 H61A 0.98 . ?
C62 H62C 0.98 . ?
C62 H62B 0.98 . ?
C62 H62A 0.98 . ?
C63 H63C 0.98 . ?
C63 H63B 0.98 . ?
C63 H63A 0.98 . ?
C70 C71 1.420(3) . ?
C70 C75 1.423(3) . ?
C71 C72 1.395(4) . ?
C71 C76 1.521(4) . ?
C72 C73 1.382(4) . ?
C72 H72 0.95 . ?
C73 C74 1.386(4) . ?
C73 H73 0.95 . ?
C74 C75 1.396(3) . ?
C74 H74 0.95 . ?
C75 C79 1.522(3) . ?
C76 C77 1.527(4) . ?
C76 C78 1.533(4) . ?
C76 H76 1 . ?
C77 H77C 0.98 . ?
C77 H77B 0.98 . ?
C77 H77A 0.98 . ?
C78 H78C 0.98 . ?
C78 H78B 0.98 . ?
C78 H78A 0.98 . ?
C79 C80 1.534(3) . ?
C79 C81 1.535(3) . ?
C79 H79 1 . ?
C80 H80C 0.98 . ?
C80 H80B 0.98 . ?
C80 H80A 0.98 . ?
C81 H81C 0.98 . ?
C81 H81B 0.98 . ?
C81 H81A 0.98 . ?
C82 H82C 0.98 . ?
C82 H82B 0.98 . ?
C82 H82A 0.98 . ?
C83 H83C 0.98 . ?
C83 H83B 0.98 . ?
C83 H83A 0.98 . ?
C84 H84C 0.98 . ?
C84 H84B 0.98 . ?
C84 H84A 0.98 . ?
C85 H85C 0.98 . ?
C85 H85B 0.98 . ?
C85 H85A 0.98 . ?
C86 C87 1.427(3) . ?
C86 C91 1.431(4) . ?
C87 C88 1.393(4) . ?
C87 C92 1.513(4) . ?
C88 C89 1.383(4) . ?
C88 H88 0.95 . ?
C89 C90 1.383(4) . ?
C89 H89 0.95 . ?
C90 C91 1.392(4) . ?
C90 H90 0.95 . ?
C91 C95A 1.531(18) . ?
C91 C95 1.537(5) . ?
C92 C93 1.525(4) . ?
C92 C94 1.536(4) . ?
C92 H92 1 . ?
C93 H93C 0.98 . ?
C93 H93B 0.98 . ?
C93 H93A 0.98 . ?
C94 H94C 0.98 . ?
C94 H94B 0.98 . ?
C94 H94A 0.98 . ?
C99 C100 1.528(3) . ?
C99 C101 1.529(3) . ?
C99 H99 1 . ?
C100 H10C 0.98 . ?
C100 H10B 0.98 . ?
C100 H10A 0.98 . ?
C101 H10F 0.98 . ?
C101 H10E 0.98 . ?
C101 H10D 0.98 . ?
C102 C104 1.528(4) . ?
C102 C103 1.529(4) . ?
C102 H102 1 . ?
C103 H10I 0.98 . ?
C103 H10H 0.98 . ?
C103 H10G 0.98 . ?
C104 H10L 0.98 . ?
C104 H10K 0.98 . ?
C104 H10J 0.98 . ?
C105 C110 1.425(3) . ?
C105 C106 1.432(3) . ?
C106 C107 1.391(4) . ?
C106 C211 1.514(4) . ?
C106 C111 1.514(4) . ?
C107 C108 1.383(4) . ?
C107 H107 0.95 . ?
C108 C109 1.379(4) . ?
C108 H108 0.95 . ?
C109 C110 1.402(3) . ?
C109 H109 0.95 . ?
C110 C114 1.522(3) . ?
C112 C211 1.520(6) . ?
C112 C111 1.520(6) . ?
C112 H11D 0.98 . ?
C112 H11E 0.98 . ?
C112 H11F 0.98 . ?
C114 C115 1.532(4) . ?
C114 C116 1.535(3) . ?
C114 H114 1 . ?
C115 H11L 0.98 . ?
C115 H11K 0.98 . ?
C115 H11J 0.98 . ?
C116 H11O 0.98 . ?
C116 H11N 0.98 . ?
C116 H11M 0.98 . ?
C119 C120 1.412(4) . ?
C119 C124 1.413(3) . ?
C120 C121 1.394(4) . ?
C120 C125 1.520(4) . ?
C121 C122 1.375(5) . ?
C121 H121 0.95 . ?
C122 C123 1.371(5) . ?
C122 H122 0.95 . ?
C123 C124 1.395(4) . ?
C123 H123 0.95 . ?
C124 C128 1.519(4) . ?
C125 C126 1.510(6) . ?
C125 C127 1.530(5) . ?
C125 H125 1 . ?
C126 H12F 0.98 . ?
C126 H12E 0.98 . ?
C126 H12D 0.98 . ?
C127 H12I 0.98 . ?
C127 H12H 0.98 . ?
C127 H12G 0.98 . ?
C128 C129 1.529(4) . ?
C128 C130 1.539(4) . ?
C128 H128 1 . ?
C129 H12J 0.98 . ?
C129 H12K 0.98 . ?
C129 H12L 0.98 . ?
C130 H13F 0.98 . ?
C130 H13E 0.98 . ?
C130 H13D 0.98 . ?
C131 H13I 0.98 . ?
C131 H13H 0.98 . ?
C131 H13G 0.98 . ?
C132 H13L 0.98 . ?
C132 H13K 0.98 . ?
C132 H13J 0.98 . ?
C133 C134 1.364(6) . ?
C133 C138 1.381(7) . ?
C133 H133 0.95 . ?
C134 C135 1.380(5) . ?
C134 H134 0.95 . ?
C135 C136 1.372(5) . ?
C135 H135 0.95 . ?
C136 C137 1.350(6) . ?
C136 H136 0.95 . ?
C137 C138 1.372(7) . ?
C137 H137 0.95 . ?
C138 H138 0.95 . ?
C7 C8 1.507(10) . ?
C7 C9 1.520(8) . ?
C7 H7 1 . ?
C8 H8A 0.98 . ?
C8 H8B 0.98 . ?
C8 H8C 0.98 . ?
C9 H9A 0.98 . ?
C9 H9B 0.98 . ?
C9 H9C 0.98 . ?
C7A C8A 1.504(17) . ?
C7A C9A 1.518(16) . ?
C7A H7A 1 . ?
C8A H8A1 0.98 . ?
C8A H8A2 0.98 . ?
C8A H8A3 0.98 . ?
C9A H9A1 0.98 . ?
C9A H9A2 0.98 . ?
C9A H9A3 0.98 . ?
C117 H11P 0.98 . ?
C117 H11Q 0.98 . ?
C117 H11R 0.98 . ?
C118 H11S 0.98 . ?
C118 H11T 0.98 . ?
C118 H11U 0.98 . ?
C217 H21A 0.98 . ?
C217 H21B 0.98 . ?
C217 H21C 0.98 . ?
C218 H21D 0.98 . ?
C218 H21E 0.98 . ?
C218 H21F 0.98 . ?
C95 C97 1.521(7) . ?
C95 C96 1.538(7) . ?
C95 H95 1 . ?
C96 H96C 0.98 . ?
C96 H96B 0.98 . ?
C96 H96A 0.98 . ?
C97 H97C 0.98 . ?
C97 H97B 0.98 . ?
C97 H97A 0.98 . ?
C97A C95A 1.50(2) . ?
C97A H97F 0.98 . ?
C97A H97E 0.98 . ?
C97A H97D 0.98 . ?
C95A C96A 1.52(2) . ?
C95A H95A 1 . ?
C96A H96F 0.98 . ?
C96A H96E 0.98 . ?
C96A H96D 0.98 . ?
C111 C113 1.523(6) . ?
C111 H111 1 . ?
C113 H11G 0.98 . ?
C113 H11H 0.98 . ?
C113 H11I 0.98 . ?
C211 C213 1.616(10) . ?
C211 H211 1 . ?
C213 H21G 0.98 . ?
C213 H21H 0.98 . ?
C213 H21I 0.98 . ?
C64 C65 1.39 . ?
C64 C69 1.39 . ?
C64 H64 0.95 . ?
C65 C66 1.39 . ?
C65 H65 0.95 . ?
C66 C67 1.39 . ?
C66 H66 0.95 . ?
C67 C68 1.39 . ?
C67 H67 0.95 . ?
C68 C69 1.39 . ?
C68 H68 0.95 . ?
C69 H69 0.95 . ?
C64A C65A 1.39 . ?
C64A C69A 1.39 . ?
C64A H64A 0.95 . ?
C65A C66A 1.39 . ?
C65A H65A 0.95 . ?
C66A C67A 1.39 . ?
C66A H66A 0.95 . ?
C67A C68A 1.39 . ?
C67A H67A 0.95 . ?
C68A C69A 1.39 . ?
C68A H68A 0.95 . ?
C69A H69A 0.95 . ?
